data_7720526
loop_
_publ_author_name
'Levina, Anastasia A.'
'Shmelev, Maxim A.'
'Lalov, Andrey V.'
'Chistyakov, Aleksandr S.'
'Voronina, Julia K.'
'Varaksina, Evgeniya A.'
'Taydakov, Ilya V.'
'Sidorov, Alexey A.'
'Eremenko, Igor L.'

_publ_section_title
;
 Effect of combining 1-naphthoate and pentafluorobenzoate anions in
 Eu(III) compounds on their structure and photoluminescent properties.
;
_journal_issue 3
_journal_name_full 'Dalton transactions (Cambridge, England : 2003)'
_journal_page_first 1417
_journal_page_last 1435
_journal_paper_doi 10.1039/d5dt02665b
_journal_volume 55
_journal_year 2026
_chemical_formula_moiety 'C136 H39 Eu4 F55 N8 O24, C76.8 H34.9 Eu2 F16.5 N4 O12'
_chemical_formula_sum 'C212.8 H73.9 Eu6 F71.5 N12 O36'
_chemical_formula_weight 5644.59
_space_group_crystal_system triclinic
_space_group_IT_number 2
_space_group_name_Hall '-P 1'
_space_group_name_H-M_alt 'P -1'
_atom_sites_solution_hydrogens geom
_audit_creation_date 2025-09-25
_audit_creation_method
;
Olex2 1.5
(compiled 2025.07.13 svn.rb7424aed for OlexSys, GUI svn.r7314)
;
_audit_update_record
;
2025-09-25 deposited with the CCDC.	2025-12-16 downloaded from the CCDC.
;
_cell_angle_alpha 87.4980(10)
_cell_angle_beta 85.7890(10)
_cell_angle_gamma 87.2280(10)
_cell_formula_units_Z 1
_cell_length_a 14.4475(5)
_cell_length_b 18.6209(7)
_cell_length_c 19.3610(7)
_cell_measurement_reflns_used 9913
_cell_measurement_temperature 150.0
_cell_measurement_theta_max 27.10
_cell_measurement_theta_min 2.39
_cell_volume 5184.3(3)
_computing_cell_refinement 'SAINT V8.40A (Bruker, 2019)'
_computing_data_reduction 'SAINT V8.40A (Bruker, 2019)'
_computing_molecular_graphics 'Olex2 1.5 (Dolomanov et al., 2009)'
_computing_publication_material 'Olex2 1.5 (Dolomanov et al., 2009)'
_computing_structure_refinement 'XL  (Sheldrick, 2008)'
_computing_structure_solution 'SHELXT 2014/5 (Sheldrick, 2014)'
_diffrn_ambient_temperature 150.00
_diffrn_measured_fraction_theta_full 0.992
_diffrn_measured_fraction_theta_max 0.973
_diffrn_measurement_device_type 'Bruker APEX-II CCD'
_diffrn_measurement_method '\f and \w scans'
_diffrn_radiation_type MoK\a
_diffrn_radiation_wavelength 0.71073
_diffrn_reflns_av_R_equivalents 0.0476
_diffrn_reflns_av_unetI/netI 0.0919
_diffrn_reflns_Laue_measured_fraction_full 0.992
_diffrn_reflns_Laue_measured_fraction_max 0.973
_diffrn_reflns_limit_h_max 20
_diffrn_reflns_limit_h_min -19
_diffrn_reflns_limit_k_max 26
_diffrn_reflns_limit_k_min -26
_diffrn_reflns_limit_l_max 27
_diffrn_reflns_limit_l_min -27
_diffrn_reflns_number 59066
_diffrn_reflns_point_group_measured_fraction_full 0.992
_diffrn_reflns_point_group_measured_fraction_max 0.973
_diffrn_reflns_theta_full 25.242
_diffrn_reflns_theta_max 30.696
_diffrn_reflns_theta_min 1.828
_exptl_absorpt_coefficient_mu 1.929
_exptl_absorpt_correction_T_max 0.7461
_exptl_absorpt_correction_T_min 0.6318
_exptl_absorpt_correction_type multi-scan
_exptl_absorpt_process_details
;
SADABS-2016/2 (Bruker,2016/2) was used for absorption correction.
wR2(int) was 0.0832 before and 0.0448 after correction.
The Ratio of minimum to maximum transmission is 0.8468.
The \l/2 correction factor is Not present.
;
_exptl_crystal_colour colourless
_exptl_crystal_colour_primary colourless
_exptl_crystal_density_diffrn 1.808
_exptl_crystal_description needle
_exptl_crystal_F_000 2744
_exptl_crystal_size_max 0.05
_exptl_crystal_size_mid 0.01
_exptl_crystal_size_min 0.01
_refine_diff_density_max 1.018
_refine_diff_density_min -1.048
_refine_diff_density_rms 0.142
_refine_ls_extinction_method none
_refine_ls_goodness_of_fit_ref 1.025
_refine_ls_hydrogen_treatment constr
_refine_ls_matrix_type full
_refine_ls_number_parameters 1619
_refine_ls_number_reflns 31332
_refine_ls_number_restraints 90
_refine_ls_restrained_S_all 1.029
_refine_ls_R_factor_all 0.0876
_refine_ls_R_factor_gt 0.0550
_refine_ls_shift/su_max 0.002
_refine_ls_shift/su_mean 0.000
_refine_ls_structure_factor_coef Fsqd
_refine_ls_weighting_details 'w=1/[\s^2^(Fo^2^)+(0.0339P)^2^+4.4576P] where P=(Fo^2^+2Fc^2^)/3'
_refine_ls_weighting_scheme calc
_refine_ls_wR_factor_gt 0.1013
_refine_ls_wR_factor_ref 0.1150
_reflns_Friedel_coverage 0.000
_reflns_number_gt 21425
_reflns_number_total 31332
_reflns_threshold_expression 'I > 2\s(I)'
_cod_data_source_file d5dt02665b2.cif
_cod_data_source_block 5
_cod_original_formula_sum 'C212.80 H73.90 Eu6 F71.50 N12 O36'
_cod_database_code 7720526
_shelx_shelxl_version_number 2014/7
_shelx_space_group_comment
;
The symmetry employed for this shelxl refinement is uniquely defined
by the following loop, which should always be used as a source of
symmetry information in preference to the above space-group names.
They are only intended as comments.
;
_shelx_estimated_absorpt_t_max 0.981
_shelx_estimated_absorpt_t_min 0.910
_olex2_refinement_description
;
1. Fixed Uiso
 At 1.2 times of:
  All C(H) groups
2. Uiso/Uaniso restraints and constraints
Uanis(F40B) \\sim Ueq, Uanis(F41B) \\sim Ueq: with sigma of 0.05 and sigma for
terminal atoms of 0.1
Uanis(C37B) \\sim Ueq, Uanis(C37A) \\sim Ueq: with sigma of 0.005 and sigma for
terminal atoms of 0.01
Uanis(F21A) \\sim Ueq, Uanis(F17A) \\sim Ueq, Uanis(C16A) \\sim Ueq,
Uanis(C17A) \\sim Ueq, Uanis(C18A) \\sim Ueq, Uanis(C20A) \\sim Ueq,
Uanis(C21A) \\sim Ueq, Uanis(F20A) \\sim Ueq, Uanis(F18A) \\sim Ueq,
Uanis(F19A) \\sim Ueq, Uanis(C19A) \\sim Ueq: with sigma of 0.05 and sigma for
terminal atoms of 0.1
Uanis(F20A) \\sim Ueq: with sigma of 0.01 and sigma for terminal atoms of 0.02
Uanis(C20A) \\sim Ueq, Uanis(F20A) \\sim Ueq, Uanis(C21A) \\sim Ueq,
Uanis(C16A) \\sim Ueq, Uanis(C17A) \\sim Ueq, Uanis(C18A) \\sim Ueq,
Uanis(F18A) \\sim Ueq, Uanis(F17A) \\sim Ueq, Uanis(F19A) \\sim Ueq,
Uanis(C19A) \\sim Ueq, Uanis(F21A) \\sim Ueq: with sigma of 0.01 and sigma for
terminal atoms of 0.02
Uanis(C45A) = Uanis(C38A)
Uanis(C44A) = Uanis(C39A)
Uanis(C41A) = Uanis(C44A)
Uanis(C37A) = Uanis(C37B)
Uanis(O12A) = Uanis(O11A)
Uanis(O12B) = Uanis(O11B)
Uanis(C42A) = Uanis(C40A)
Uanis(C43A) = Uanis(C39A)
Uanis(C38B) = Uanis(C41B)
Uanis(O12B) = Uanis(O12A)
Uanis(O11B) = Uanis(O11A)
Uanis(C41B) = Uanis(C40B)
Uanis(F40B) = Uanis(F42B)
Uanis(F28B) = Uanis(F24B)
Uanis(F25B) = Uanis(F27B)
Uanis(C25B) = Uanis(C27B)
Uanis(C24B) = Uanis(C28B)
Uanis(C24B) = Uanis(C24A)
Uanis(C25B) = Uanis(C25A)
Uanis(F25B) = Uanis(F25A)
Uanis(F24B) = Uanis(F24A)
Uanis(C23B) = Uanis(C23A)
Uanis(C28B) = Uanis(C28A)
Uanis(C27B) = Uanis(C27A)
Uanis(C26A) = Uanis(C26B)
Uanis(F26B) = Uanis(F26A)
Uanis(F27B) = Uanis(F27A)
Uanis(F28B) = Uanis(F28A)
Uanis(C86A) = Uanis(C78A)
Uanis(C85A) = Uanis(C79A)
Uanis(C88A) = Uanis(C81A)
Uanis(C82A) = Uanis(C87A)
Uanis(C7A) = Uanis(C3A)
Uanis(C6A) = Uanis(C4A)
Uanis(F6A) = Uanis(F4A)
Uanis(C65B) = Uanis(C61B)
Uanis(C66B) = Uanis(C64B)
Uanis(C68B) = Uanis(C69B)
Uanis(C67B) = Uanis(C65B)
Uanis(C64B) = Uanis(C63B)
Uanis(C60B) = Uanis(C62B)
3. Others
 Fixed Sof: O11B(0.5) O12B(0.5) F3A(0.7) F24B(0.6) F7B(0.3) F28B(0.6)
 F25B(0.6) N2B(0.3) C15A(0.75) F5A(0.7) F21B(0.25) C37B(0.5) C2A(0.7) C23B(0.6)
 C28B(0.6) C27B(0.6) C26B(0.6) C25B(0.6) C24B(0.6) F17B(0.25) F4A(0.7) F6A(0.7)
 F65A(0.65) N1B(0.3) C77B(0.3) H77B(0.3) C78B(0.3) H78B(0.3) C79B(0.3)
 H79B(0.3) F64A(0.65) F61A(0.65) F63A(0.65) C3A(0.7) F62A(0.65) F26B(0.6)
 C16B(0.25) C17B(0.25) C18B(0.25) C19B(0.25) C20B(0.25) C21B(0.25) C7A(0.7)
 C4A(0.7) C88B(0.3) H88B(0.3) C6A(0.7) C60A(0.65) C85B(0.3) H85B(0.3) C84B(0.3)
 H84B(0.3) C83B(0.3) C82B(0.3) C81B(0.3) C80B(0.3) C61A(0.65) C5A(0.7)
 F20B(0.25) C63A(0.65) F27B(0.6) C64A(0.65) C26A(0.4) C25A(0.4) C24A(0.4)
 C23A(0.4) C28A(0.4) C27A(0.4) F18B(0.25) C65A(0.65) C62A(0.65) F19B(0.25)
 C87B(0.3) H87B(0.3) C86B(0.3) H86B(0.3) N2A(0.7) C82A(0.7) C83A(0.7) C84A(0.7)
 H84A(0.7) C85A(0.7) H85A(0.7) C86A(0.7) H86A(0.7) N1A(0.7) C77A(0.7) H77A(0.7)
 C78A(0.7) H78A(0.7) C79A(0.7) H79A(0.7) C80A(0.7) C81A(0.7) C88A(0.7)
 H88A(0.7) C87A(0.7) H87A(0.7) F21A(0.75) F20A(0.75) F18A(0.75) F19A(0.75)
 F17A(0.75) C16A(0.75) C17A(0.75) C18A(0.75) C19A(0.75) C20A(0.75) C21A(0.75)
 C65B(0.35) H65B(0.35) C64B(0.35) H64B(0.35) C63B(0.35) H63B(0.35) C62B(0.35)
 H62B(0.35) C61B(0.35) C66B(0.35) C67B(0.35) H67B(0.35) C68B(0.35) H68B(0.35)
 C69B(0.35) H69B(0.35) C60B(0.35) F39B(0.5) F43B(0.5) C38B(0.5) C39B(0.5)
 C40B(0.5) C41B(0.5) C42B(0.5) C43B(0.5) F42B(0.5) F40B(0.5) F41B(0.5)
 C40A(0.5) H40A(0.5) C41A(0.5) H41A(0.5) C42A(0.5) H42A(0.5) C43A(0.5)
 H43A(0.5) C44A(0.5) C39A(0.5) C38A(0.5) C47A(0.5) H47A(0.5) C46A(0.5)
 H46A(0.5) C45A(0.5) H45A(0.5) C37A(0.5) O12A(0.5) O11A(0.5) F24A(0.4)
 F28A(0.4) F25A(0.4) F26A(0.4) F27A(0.4) F3B(0.3) F7A(0.7) F5B(0.3) C2B(0.3)
 F4B(0.3) F6B(0.3) C3B(0.3) C7B(0.3) C4B(0.3) C6B(0.3) C5B(0.3) C15B(0.25)
4.a Aromatic/amide H refined with riding coordinates:
 C97(H97), C100(H100), C77B(H77B), C78B(H78B), C79B(H79B), C101(H101),
 C92(H92), C96(H96), C105(H105), C90(H90), C104(H104), C109(H109), C52(H52),
 C58(H58), C95(H95), C88(H88), C93(H93), C53(H53), C102(H102), C54(H54),
 C111(H111), C55(H55), C88B(H88B), C85B(H85B), C84B(H84B), C110(H110), C89(H89),
  C56(H56), C57(H57), C87B(H87B), C86B(H86B), C84A(H84A), C85A(H85A),
 C86A(H86A), C77A(H77A), C78A(H78A), C79A(H79A), C88A(H88A), C87A(H87A),
 C65B(H65B), C64B(H64B), C63B(H63B), C62B(H62B), C67B(H67B), C68B(H68B),
 C69B(H69B), C40A(H40A), C41A(H41A), C42A(H42A), C43A(H43A), C47A(H47A),
 C46A(H46A), C45A(H45A)
4.b Fitted hexagon refined as free rotating group:
 C23B(C28B,C27B,C26B,C25B,C24B), C16B(C17B,C18B,C19B,C20B,C21B), C85B(C84B,
 C83B,C82B,C81B,C80B), C26A(C25A,C24A,C23A,C28A,C27A), N2A(C82A,C83A,C84A,C85A,
 C86A), C16A(C17A,C18A,C19A,C20A,C21A), C38B(C39B,C40B,C41B,C42B,C43B)
4.c Naphthalene refined as free rotating group:
 C65B(C64B,C63B,C62B,C61B,C66B,C67B,C68B,C69B,C60B), C40A(C41A,C42A,C43A,C44A,
 C39A,C38A,C47A,C46A,C45A)
;
_olex2_submission_special_instructions 'No special instructions were received'

loop_
_space_group_symop_operation_xyz
'x, y, z'
'-x, -y, -z'

loop_
_atom_site_label
_atom_site_type_symbol
_atom_site_fract_x
_atom_site_fract_y
_atom_site_fract_z
_atom_site_U_iso_or_equiv
_atom_site_adp_type
_atom_site_occupancy
_atom_site_site_symmetry_order
_atom_site_calc_flag
_atom_site_refinement_flags_posn
_atom_site_refinement_flags_adp
_atom_site_refinement_flags_occupancy
_atom_site_disorder_assembly
_atom_site_disorder_group
Eu1 Eu 0.94343(2) 0.39503(2) 0.03886(2) 0.02144(5) Uani 1 1 d . . . . .
Eu2 Eu 0.96601(2) 0.10700(2) 0.04448(2) 0.02153(5) Uani 1 1 d . . . . .
Eu3 Eu 0.48092(2) 0.05293(2) 0.40889(2) 0.02489(6) Uani 1 1 d . . . . .
O7 O 1.0109(2) 0.28902(16) 0.09027(16) 0.0273(7) Uani 1 1 d . . . . .
O17 O 0.5019(2) 0.07530(17) 0.52581(16) 0.0277(7) Uani 1 1 d . . . . .
O8 O 1.0822(2) 0.18069(16) 0.08286(16) 0.0276(7) Uani 1 1 d . . . . .
O3 O 1.0647(2) 0.43487(16) 0.10447(17) 0.0332(8) Uani 1 1 d . . . . .
F72 F 0.6197(2) 0.20973(18) 0.62398(17) 0.0559(9) Uani 1 1 d . . . . .
O15 O 0.6394(2) 0.01581(19) 0.42231(16) 0.0334(8) Uani 1 1 d . . . . .
O18 O 0.5188(3) 0.06983(18) 0.63791(17) 0.0378(8) Uani 1 1 d . . . . .
F76 F 0.3249(2) 0.16483(18) 0.55191(16) 0.0494(8) Uani 1 1 d . . . . .
O10 O 1.1375(2) -0.01868(17) -0.09862(17) 0.0341(8) Uani 1 1 d . . . . .
N4 N 0.9100(3) 0.1501(2) 0.16717(19) 0.0273(8) Uani 1 1 d . . . . .
O9 O 1.0914(3) 0.07294(18) -0.03212(18) 0.0403(9) Uani 1 1 d . . . . .
O6 O 0.9689(3) 0.20048(17) -0.04202(18) 0.0380(9) Uani 1 1 d . . . . .
O16 O 0.6627(2) -0.02166(18) 0.53139(16) 0.0318(8) Uani 1 1 d . . . . .
O11B O 0.888(2) 0.0647(10) -0.0525(8) 0.0287(19) Uani 0.5 1 d . . P A 2
O12B O 0.9280(9) -0.0320(7) -0.1175(10) 0.0287(19) Uani 0.5 1 d . . P A 2
F36 F 1.2831(2) 0.11531(19) -0.02356(17) 0.0579(10) Uani 1 1 d . . . . .
O14 O 0.4191(3) 0.17686(19) 0.40892(19) 0.0409(9) Uani 1 1 d . . . . .
O5 O 0.8939(3) 0.30766(18) -0.03105(19) 0.0431(10) Uani 1 1 d . . . . .
F3A F 0.7035(4) 0.5749(3) 0.0251(3) 0.0401(13) Uani 0.7 1 d . . P B 2
O13 O 0.5707(3) 0.16188(19) 0.39551(19) 0.0407(9) Uani 1 1 d . . . . .
O2 O 0.9232(3) 0.6267(2) 0.0397(2) 0.0527(11) Uani 1 1 d . . . . .
F32 F 1.1378(3) 0.0741(2) -0.22553(17) 0.0644(11) Uani 1 1 d . . . . .
F24B F 1.2340(5) 0.2681(5) -0.0081(3) 0.0468(9) Uani 0.6 1 d . . P C 2
N5 N 0.5479(3) 0.0583(2) 0.28243(19) 0.0274(8) Uani 1 1 d . . . . .
F74 F 0.4004(3) 0.39989(19) 0.5931(2) 0.0825(14) Uani 1 1 d . . . . .
O1 O 0.9010(2) 0.51294(19) 0.0676(2) 0.0560(12) Uani 1 1 d . . . . .
F34 F 1.3936(3) 0.21974(19) -0.2359(2) 0.0766(12) Uani 1 1 d . . . . .
F75 F 0.2786(3) 0.3068(2) 0.5553(2) 0.0775(12) Uani 1 1 d . . . . .
O4 O 1.1049(3) 0.5434(2) 0.0648(2) 0.0562(12) Uani 1 1 d . . . . .
F35 F 1.4023(3) 0.2016(2) -0.0972(2) 0.0753(12) Uani 1 1 d . . . . .
F73 F 0.5712(3) 0.35102(19) 0.6293(2) 0.0756(12) Uani 1 1 d . . . . .
N3 N 0.8033(3) 0.17444(19) 0.0582(2) 0.0281(9) Uani 1 1 d . . . . .
F7B F 0.8444(10) 0.5909(8) 0.2135(8) 0.060(4) Uiso 0.3 1 d . . P B 1
F33 F 1.2601(3) 0.1566(2) -0.29965(18) 0.0878(14) Uani 1 1 d . . . . .
F10 F 1.0128(3) 0.5270(3) 0.2376(2) 0.0848(14) Uani 1 1 d . . . . .
N6 N 0.3613(3) 0.0706(2) 0.3150(2) 0.0299(9) Uani 1 1 d . . . . .
C22 C 1.0793(3) 0.2460(2) 0.0934(2) 0.0241(9) Uani 1 1 d . . . . .
F14 F 1.2995(3) 0.4797(3) 0.1175(2) 0.0910(15) Uani 1 1 d . . . . .
C48 C 0.4991(4) 0.2025(3) 0.4048(2) 0.0319(11) Uani 1 1 d . . . . .
C97 C 0.9617(3) 0.1383(3) 0.2204(3) 0.0344(11) Uani 1 1 d . . . . .
H97 H 1.0206 0.1138 0.2129 0.041 Uiso 1 1 calc R U . . .
F28B F 1.1234(4) 0.2681(3) 0.2274(4) 0.0468(9) Uani 0.6 1 d . . P C 2
C30 C 1.1387(3) 0.0449(2) -0.0807(2) 0.0276(10) Uani 1 1 d . . . . .
C108 C 0.4909(3) 0.0739(2) 0.2303(2) 0.0268(10) Uani 1 1 d . . . . .
C100 C 0.6378(3) 0.0481(2) 0.2664(3) 0.0301(10) Uani 1 1 d . . . . .
H100 H 0.6780 0.0390 0.3028 0.036 Uiso 1 1 calc R U . . .
F12 F 1.2845(3) 0.5425(3) 0.3492(2) 0.1002(16) Uani 1 1 d . . . . .
C59 C 0.6875(3) 0.0041(3) 0.4729(3) 0.0343(11) Uani 1 1 d . . . . .
C1 C 0.8804(4) 0.5770(3) 0.0698(3) 0.0355(12) Uani 1 1 d . . . . .
F25B F 1.4019(5) 0.3021(5) 0.0282(4) 0.0742(14) Uani 0.6 1 d . . P C 2
N2B N 0.8530(11) 0.3943(10) 0.1560(9) 0.025(4) Uiso 0.3 1 d . . P D 2
F11 F 1.0976(3) 0.5539(3) 0.35141(19) 0.0895(14) Uani 1 1 d . . . . .
C70 C 0.5009(3) 0.1042(3) 0.5836(2) 0.0292(10) Uani 1 1 d . . . . .
C107 C 0.3927(3) 0.0824(2) 0.2478(2) 0.0267(10) Uani 1 1 d . . . . .
C15A C 0.9236(6) 0.2582(5) -0.0629(5) 0.0304(18) Uani 0.75 1 d . . P E 1
C71 C 0.4749(4) 0.1839(3) 0.5866(2) 0.0338(11) Uani 1 1 d . . . . .
F5A F 0.5586(4) 0.6342(3) 0.2413(3) 0.0647(17) Uani 0.7 1 d . . P B 2
C8 C 1.1035(3) 0.4922(2) 0.1075(2) 0.0278(10) Uani 1 1 d . . . . .
F21B F 0.7964(19) 0.2739(16) -0.1516(15) 0.084(9) Uiso 0.25 1 d . . P E 2
C98 C 0.8250(3) 0.1835(2) 0.1788(3) 0.0281(10) Uani 1 1 d . . . . .
C37B C 0.8789(9) 0.0256(10) -0.0936(8) 0.0217(19) Uani 0.5 1 d . U P A 2
C72 C 0.5363(4) 0.2319(3) 0.6075(3) 0.0436(14) Uani 1 1 d . . . . .
C2A C 0.7980(7) 0.5981(5) 0.1159(6) 0.027(2) Uani 0.7 1 d . . P B 2
C23B C 1.1726(4) 0.2689(5) 0.1121(5) 0.0310(17) Uani 0.6 1 d G . P C 2
C28B C 1.1893(4) 0.2790(4) 0.1807(5) 0.0386(14) Uani 0.6 1 d G . P C 2
C27B C 1.2767(4) 0.2976(4) 0.1974(3) 0.0469(19) Uani 0.6 1 d G . P C 2
C26B C 1.3475(4) 0.3061(5) 0.1454(4) 0.052(3) Uani 0.6 1 d G . P C 2
C25B C 1.3308(5) 0.2960(5) 0.0768(3) 0.0469(19) Uani 0.6 1 d G . P C 2
C24B C 1.2434(6) 0.2774(6) 0.0601(4) 0.0386(14) Uani 0.6 1 d G . P C 2
F17B F 1.1252(13) 0.2628(10) -0.1514(10) 0.073(6) Uiso 0.25 1 d . . P E 2
F4A F 0.5469(4) 0.6028(3) 0.1082(3) 0.0661(11) Uani 0.7 1 d . . P B 2
F6A F 0.7273(4) 0.6467(3) 0.2910(3) 0.0661(11) Uani 0.7 1 d . . P B 2
F65A F 0.8225(4) -0.0439(4) 0.3720(3) 0.0571(17) Uani 0.65 1 d . . P F 1
N1B N 0.7658(13) 0.3970(10) 0.0361(7) 0.021(4) Uiso 0.3 1 d . . P D 2
C77B C 0.7266(16) 0.3955(13) -0.0224(10) 0.036(5) Uiso 0.3 1 d . . P D 2
H77B H 0.7608 0.3848 -0.0648 0.043 Uiso 0.3 1 calc R U P D 2
C78B C 0.6246(10) 0.4116(7) -0.0181(8) 0.019(3) Uiso 0.3 1 d . . P D 2
H78B H 0.5893 0.4120 -0.0577 0.023 Uiso 0.3 1 calc R U P D 2
C79B C 0.5819(14) 0.4268(11) 0.0515(11) 0.031(4) Uiso 0.3 1 d . . P D 2
H79B H 0.5172 0.4389 0.0560 0.037 Uiso 0.3 1 calc R U P D 2
C31 C 1.2060(3) 0.0928(2) -0.1225(3) 0.0305(10) Uani 1 1 d . . . . .
F64A F 0.9996(4) -0.0024(3) 0.3575(3) 0.0675(17) Uani 0.65 1 d . . P F 1
F61A F 0.7590(4) 0.1087(3) 0.5568(3) 0.0608(17) Uani 0.65 1 d . . P F 1
C76 C 0.3882(4) 0.2098(3) 0.5695(3) 0.0393(12) Uani 1 1 d . . . . .
C32 C 1.2027(4) 0.1042(3) -0.1927(3) 0.0409(13) Uani 1 1 d . . . . .
C49 C 0.5066(4) 0.2818(3) 0.4123(3) 0.0392(13) Uani 1 1 d . . . . .
C101 C 0.6759(4) 0.0501(3) 0.1981(3) 0.0360(12) Uani 1 1 d . . . . .
H101 H 0.7406 0.0406 0.1883 0.043 Uiso 1 1 calc R U . . .
C106 C 0.3329(4) 0.1017(3) 0.1951(2) 0.0329(11) Uani 1 1 d . . . . .
C9 C 1.1534(4) 0.5027(2) 0.1729(3) 0.0357(12) Uani 1 1 d . . . . .
C35 C 1.3368(4) 0.1702(3) -0.1284(3) 0.0471(15) Uani 1 1 d . . . . .
C103 C 0.5247(4) 0.0806(3) 0.1605(2) 0.0361(12) Uani 1 1 d . . . . .
C92 C 0.6449(4) 0.2471(3) 0.2005(3) 0.0469(15) Uani 1 1 d . . . . .
H92 H 0.5837 0.2676 0.2078 0.056 Uiso 1 1 calc R U . . .
F13 F 1.3857(3) 0.5076(4) 0.2311(3) 0.136(2) Uani 1 1 d . . . . .
C51 C 0.5810(5) 0.3895(3) 0.4459(3) 0.0518(16) Uani 1 1 d . . . . .
C96 C 0.9340(4) 0.1602(3) 0.2868(3) 0.0463(14) Uani 1 1 d . . . . .
H96 H 0.9744 0.1522 0.3231 0.056 Uiso 1 1 calc R U . . .
C99 C 0.7684(3) 0.1965(2) 0.1209(3) 0.0279(10) Uani 1 1 d . . . . .
C91 C 0.6793(3) 0.2288(3) 0.1324(3) 0.0376(12) Uani 1 1 d . . . . .
C94 C 0.7903(4) 0.2044(3) 0.2453(3) 0.0344(11) Uani 1 1 d . . . . .
C34 C 1.3312(4) 0.1782(3) -0.1984(3) 0.0477(15) Uani 1 1 d . . . . .
C105 C 0.3704(4) 0.1120(3) 0.1255(3) 0.0439(14) Uani 1 1 d . . . . .
H105 H 0.3303 0.1265 0.0903 0.053 Uiso 1 1 calc R U . . .
C50 C 0.5856(4) 0.3133(3) 0.4384(3) 0.0416(13) Uani 1 1 d . . . . .
F63A F 1.0568(3) 0.0929(4) 0.4419(3) 0.0706(19) Uani 0.65 1 d . . P F 1
C33 C 1.2658(5) 0.1471(3) -0.2312(3) 0.0504(16) Uani 1 1 d . . . . .
C73 C 0.5111(5) 0.3055(3) 0.6096(3) 0.0494(15) Uani 1 1 d . . . . .
C90 C 0.6255(4) 0.2394(3) 0.0745(4) 0.0481(15) Uani 1 1 d . . . . .
H90 H 0.5649 0.2615 0.0795 0.058 Uiso 1 1 calc R U . . .
C3A C 0.7120(7) 0.5931(5) 0.0918(5) 0.0350(14) Uani 0.7 1 d . . P B 2
C104 C 0.4625(4) 0.1015(3) 0.1090(3) 0.0475(15) Uani 1 1 d . . . . .
H104 H 0.4859 0.1082 0.0621 0.057 Uiso 1 1 calc R U . . .
C109 C 0.2372(4) 0.1067(3) 0.2137(3) 0.0388(13) Uani 1 1 d . . . . .
H109 H 0.1945 0.1193 0.1797 0.047 Uiso 1 1 calc R U . . .
C74 C 0.4264(5) 0.3291(3) 0.5914(3) 0.0571(18) Uani 1 1 d . . . . .
C75 C 0.3634(5) 0.2826(3) 0.5722(3) 0.0505(16) Uani 1 1 d . . . . .
C52 C 0.5030(5) 0.4309(3) 0.4259(3) 0.0605(19) Uani 1 1 d . . . . .
H52 H 0.5011 0.4816 0.4297 0.073 Uiso 1 1 calc R U . . .
C58 C 0.6651(4) 0.2731(3) 0.4587(3) 0.0504(15) Uani 1 1 d . . . . .
H58 H 0.6688 0.2225 0.4537 0.061 Uiso 1 1 calc R U . . .
C10 C 1.1052(4) 0.5205(3) 0.2343(3) 0.0443(14) Uani 1 1 d . . . . .
F62A F 0.9360(5) 0.1500(5) 0.5429(4) 0.096(3) Uani 0.65 1 d . . P F 1
C36 C 1.2740(4) 0.1261(3) -0.0907(3) 0.0372(12) Uani 1 1 d . . . . .
C95 C 0.8484(4) 0.1932(3) 0.2996(3) 0.0428(13) Uani 1 1 d . . . . .
H95 H 0.8287 0.2082 0.3448 0.051 Uiso 1 1 calc R U . . .
C88 C 0.7507(4) 0.1847(3) 0.0051(3) 0.0387(13) Uani 1 1 d . . . . .
H88 H 0.7745 0.1691 -0.0390 0.046 Uiso 1 1 calc R U . . .
F26B F 1.4321(6) 0.3212(6) 0.1629(6) 0.087(3) Uani 0.6 1 d . . P C 2
C93 C 0.6975(4) 0.2360(3) 0.2542(3) 0.0456(14) Uani 1 1 d . . . . .
H93 H 0.6732 0.2491 0.2991 0.055 Uiso 1 1 calc R U . . .
C16B C 0.9587(10) 0.2654(9) -0.1494(6) 0.015(4) Uiso 0.25 1 d G . P E 2
C17B C 1.0453(8) 0.2657(11) -0.1857(8) 0.051(7) Uiso 0.25 1 d G . P E 2
C18B C 1.0515(10) 0.2715(11) -0.2577(8) 0.055(7) Uiso 0.25 1 d G . P E 2
C19B C 0.9712(13) 0.2771(11) -0.2933(6) 0.052(7) Uiso 0.25 1 d G . P E 2
C20B C 0.8846(10) 0.2768(13) -0.2570(8) 0.063(9) Uiso 0.25 1 d G . P E 2
C21B C 0.8784(8) 0.2709(11) -0.1850(8) 0.042(6) Uiso 0.25 1 d G . P E 2
C7A C 0.7985(6) 0.6170(4) 0.1823(4) 0.0350(14) Uani 0.7 1 d . . P B 2
C53 C 0.4317(5) 0.3998(3) 0.4017(3) 0.0614(18) Uani 1 1 d . . . . .
H53 H 0.3799 0.4290 0.3881 0.074 Uiso 1 1 calc R U . . .
C102 C 0.6198(4) 0.0659(3) 0.1455(3) 0.0396(13) Uani 1 1 d . . . . .
H102 H 0.6451 0.0669 0.0988 0.048 Uiso 1 1 calc R U . . .
C54 C 0.4309(4) 0.3234(3) 0.3957(3) 0.0491(15) Uani 1 1 d . . . . .
H54 H 0.3781 0.3021 0.3802 0.059 Uiso 1 1 calc R U . . .
C111 C 0.2705(4) 0.0754(3) 0.3308(3) 0.0458(14) Uani 1 1 d . . . . .
H111 H 0.2480 0.0663 0.3775 0.055 Uiso 1 1 calc R U . . .
C55 C 0.6568(6) 0.4212(4) 0.4738(4) 0.068(2) Uani 1 1 d . . . . .
H55 H 0.6544 0.4717 0.4794 0.082 Uiso 1 1 calc R U . . .
C4A C 0.6293(6) 0.6066(5) 0.1335(5) 0.0405(14) Uani 0.7 1 d . . P B 2
C88B C 0.8984(12) 0.3841(9) 0.2129(9) 0.025(4) Uiso 0.3 1 d . . P D 2
H88B H 0.9627 0.3702 0.2091 0.030 Uiso 0.3 1 calc R U P D 2
C6A C 0.7198(7) 0.6302(5) 0.2244(4) 0.0405(14) Uani 0.7 1 d . . P B 2
C60A C 0.7849(5) 0.0287(5) 0.4652(5) 0.030(2) Uani 0.65 1 d . . P F 1
C85B C 0.5740(8) 0.4372(9) 0.1652(8) 0.045(5) Uiso 0.3 1 d G . P D 2
H85B H 0.5088 0.4476 0.1666 0.054 Uiso 0.3 1 calc R U P D 2
C84B C 0.6196(11) 0.4343(10) 0.2261(6) 0.058(9) Uiso 0.3 1 d G . P D 2
H84B H 0.5857 0.4427 0.2691 0.070 Uiso 0.3 1 calc R U P D 2
C83B C 0.7149(11) 0.4192(11) 0.2240(6) 0.046(6) Uiso 0.3 1 d G . P D 2
C82B C 0.7646(8) 0.4069(10) 0.1611(8) 0.059(8) Uiso 0.3 1 d G . P D 2
C81B C 0.7189(10) 0.4098(9) 0.1002(6) 0.029(4) Uiso 0.3 1 d G . P D 2
C80B C 0.6236(10) 0.4249(9) 0.1023(6) 0.046(6) Uiso 0.3 1 d G . P D 2
C61A C 0.8160(8) 0.0795(7) 0.5064(6) 0.049(3) Uani 0.65 1 d . . P F 1
C12 C 1.2403(5) 0.5291(4) 0.2923(4) 0.064(2) Uani 1 1 d . . . . .
C110 C 0.2058(4) 0.0936(3) 0.2808(3) 0.0514(16) Uani 1 1 d . . . . .
H110 H 0.1412 0.0967 0.2940 0.062 Uiso 1 1 calc R U . . .
C5A C 0.6354(8) 0.6240(5) 0.2007(5) 0.042(2) Uani 0.7 1 d . . P B 2
C13 C 1.2930(5) 0.5120(4) 0.2335(4) 0.074(2) Uani 1 1 d . . . . .
C11 C 1.1476(5) 0.5340(3) 0.2938(3) 0.0581(17) Uani 1 1 d . . . . .
C89 C 0.6615(4) 0.2178(3) 0.0114(4) 0.0470(15) Uani 1 1 d . . . . .
H89 H 0.6263 0.2251 -0.0281 0.056 Uiso 1 1 calc R U . . .
C14 C 1.2477(4) 0.4975(4) 0.1745(4) 0.0598(18) Uani 1 1 d . . . . .
F20B F 0.8104(17) 0.2831(14) -0.2908(14) 0.101(8) Uiso 0.25 1 d . . P E 2
C63A C 0.9663(7) 0.0722(7) 0.4497(5) 0.052(3) Uani 0.65 1 d . . P F 1
F27B F 1.2913(4) 0.3068(4) 0.2625(4) 0.0742(14) Uani 0.6 1 d . . P C 2
C64A C 0.9392(6) 0.0239(5) 0.4067(5) 0.044(2) Uani 0.65 1 d . . P F 1
C56 C 0.7310(6) 0.3819(4) 0.4923(4) 0.078(2) Uani 1 1 d . . . . .
H56 H 0.7807 0.4050 0.5103 0.093 Uiso 1 1 calc R U . . .
C57 C 0.7374(5) 0.3056(4) 0.4856(3) 0.0649(19) Uani 1 1 d . . . . .
H57 H 0.7904 0.2780 0.4993 0.078 Uiso 1 1 calc R U . . .
C26A C 1.3279(5) 0.3217(7) 0.1757(6) 0.052(3) Uani 0.4 1 d G . P C 1
C25A C 1.3317(7) 0.3016(8) 0.1072(6) 0.0469(19) Uani 0.4 1 d G . P C 1
C24A C 1.2520(10) 0.2805(9) 0.0791(5) 0.0386(14) Uani 0.4 1 d G . P C 1
C23A C 1.1685(7) 0.2793(8) 0.1196(8) 0.0310(17) Uani 0.4 1 d G . P C 1
C28A C 1.1647(5) 0.2993(6) 0.1881(8) 0.0386(14) Uani 0.4 1 d G . P C 1
C27A C 1.2444(7) 0.3205(6) 0.2161(6) 0.0469(19) Uani 0.4 1 d G . P C 1
F18B F 1.1424(18) 0.2767(14) -0.2884(13) 0.126(9) Uiso 0.25 1 d . . P E 2
C65A C 0.8492(6) 0.0040(5) 0.4136(4) 0.0367(19) Uani 0.65 1 d . . P F 1
C62A C 0.9080(7) 0.1013(5) 0.5004(5) 0.050(2) Uani 0.65 1 d . . P F 1
F19B F 0.9898(17) 0.2807(14) -0.3619(13) 0.115(8) Uiso 0.25 1 d . . P E 2
C87B C 0.8509(14) 0.3938(11) 0.2811(10) 0.036(4) Uiso 0.3 1 d . . P D 2
H87B H 0.8808 0.3844 0.3229 0.043 Uiso 0.3 1 calc R U P D 2
C86B C 0.7576(17) 0.4182(14) 0.2801(14) 0.042(6) Uiso 0.3 1 d . . P D 2
H86B H 0.7254 0.4343 0.3215 0.050 Uiso 0.3 1 calc R U P D 2
N2A N 0.8772(4) 0.3826(3) 0.1688(2) 0.0365(19) Uani 0.7 1 d G . P D 1
C82A C 0.7840(4) 0.4015(4) 0.1843(3) 0.080(3) Uani 0.7 1 d G . P D 1
C83A C 0.7506(4) 0.4097(4) 0.2528(4) 0.072(4) Uani 0.7 1 d G . P D 1
C84A C 0.8104(6) 0.3990(4) 0.3058(3) 0.084(4) Uani 0.7 1 d G . P D 1
H84A H 0.7875 0.4046 0.3526 0.101 Uiso 0.7 1 calc R U P D 1
C85A C 0.9036(6) 0.3801(4) 0.2902(3) 0.074(2) Uani 0.7 1 d G . P D 1
H85A H 0.9445 0.3729 0.3264 0.088 Uiso 0.7 1 calc R U P D 1
C86A C 0.9370(4) 0.3720(3) 0.2217(3) 0.0533(18) Uani 0.7 1 d G . P D 1
H86A H 1.0007 0.3591 0.2111 0.064 Uiso 0.7 1 calc R U P D 1
N1A N 0.7627(5) 0.3980(4) 0.0655(4) 0.0367(17) Uani 0.7 1 d . . P D 1
C77A C 0.7082(6) 0.4019(5) 0.0121(7) 0.055(3) Uani 0.7 1 d . . P D 1
H77A H 0.7349 0.3931 -0.0333 0.067 Uiso 0.7 1 calc R U P D 1
C78A C 0.6052(8) 0.4201(5) 0.0228(6) 0.0533(18) Uani 0.7 1 d . . P D 1
H78A H 0.5637 0.4229 -0.0132 0.064 Uiso 0.7 1 calc R U P D 1
C79A C 0.5783(9) 0.4325(6) 0.0934(7) 0.074(2) Uani 0.7 1 d . . P D 1
H79A H 0.5147 0.4460 0.1038 0.088 Uiso 0.7 1 calc R U P D 1
C80A C 0.6310(7) 0.4275(5) 0.1459(7) 0.073(4) Uani 0.7 1 d . . P D 1
C81A C 0.7274(7) 0.4096(5) 0.1315(7) 0.063(3) Uani 0.7 1 d . . P D 1
C88A C 0.5970(9) 0.4387(5) 0.2135(7) 0.063(3) Uani 0.7 1 d . . P D 1
H88A H 0.5334 0.4528 0.2228 0.076 Uiso 0.7 1 calc R U P D 1
C87A C 0.6534(8) 0.4298(5) 0.2670(6) 0.080(3) Uani 0.7 1 d . . P D 1
H87A H 0.6290 0.4368 0.3133 0.096 Uiso 0.7 1 calc R U P D 1
F21A F 0.7557(5) 0.2939(4) -0.1307(4) 0.076(2) Uani 0.75 1 d . U P E 1
F20A F 0.7438(7) 0.2992(4) -0.2676(4) 0.132(3) Uani 0.75 1 d . U P E 1
F18A F 1.0687(8) 0.2457(5) -0.2995(3) 0.142(3) Uani 0.75 1 d . U P E 1
F19A F 0.9034(9) 0.2781(4) -0.3542(3) 0.156(4) Uani 0.75 1 d . U P E 1
F17A F 1.0789(5) 0.2358(3) -0.1625(3) 0.0808(18) Uani 0.75 1 d . U P E 1
C16A C 0.9171(5) 0.2637(3) -0.1422(2) 0.0434(19) Uani 0.75 1 d G U P E 1
C17A C 0.9967(4) 0.2510(3) -0.1855(3) 0.061(2) Uani 0.75 1 d G U P E 1
C18A C 0.9918(5) 0.2546(4) -0.2570(3) 0.086(3) Uani 0.75 1 d G U P E 1
C19A C 0.9073(6) 0.2711(4) -0.2852(2) 0.089(4) Uani 0.75 1 d G U P E 1
C20A C 0.8276(5) 0.2838(4) -0.2419(3) 0.077(3) Uani 0.75 1 d G U P E 1
C21A C 0.8325(4) 0.2801(4) -0.1704(3) 0.057(3) Uani 0.75 1 d G U P E 1
C65B C 0.9948(8) 0.1061(7) 0.4799(7) 0.068(4) Uani 0.35 1 d G . P F 2
H65B H 1.0589 0.1083 0.4654 0.082 Uiso 0.35 1 calc R U P F 2
C64B C 0.9544(11) 0.1536(7) 0.5280(8) 0.079(5) Uani 0.35 1 d G . P F 2
H64B H 0.9909 0.1883 0.5463 0.095 Uiso 0.35 1 calc R U P F 2
C63B C 0.8606(11) 0.1503(7) 0.5492(7) 0.079(5) Uani 0.35 1 d G . P F 2
H63B H 0.8330 0.1827 0.5820 0.095 Uiso 0.35 1 calc R U P F 2
C62B C 0.8073(8) 0.0995(7) 0.5223(6) 0.059(7) Uani 0.35 1 d G . P F 2
H62B H 0.7432 0.0972 0.5368 0.071 Uiso 0.35 1 calc R U P F 2
C61B C 0.8477(7) 0.0520(5) 0.4742(5) 0.068(4) Uani 0.35 1 d G . P F 2
C66B C 0.9415(7) 0.0553(6) 0.4530(5) 0.079(5) Uani 0.35 1 d G . P F 2
C67B C 0.9819(8) 0.0078(7) 0.4049(6) 0.068(4) Uani 0.35 1 d G . P F 2
H67B H 1.0460 0.0100 0.3904 0.082 Uiso 0.35 1 calc R U P F 2
C68B C 0.9285(10) -0.0430(7) 0.3781(6) 0.076(6) Uani 0.35 1 d G . P F 2
H68B H 0.9561 -0.0755 0.3452 0.091 Uiso 0.35 1 calc R U P F 2
C69B C 0.8348(10) -0.0464(7) 0.3993(7) 0.076(6) Uani 0.35 1 d G . P F 2
H69B H 0.7983 -0.0811 0.3809 0.091 Uiso 0.35 1 calc R U P F 2
C60B C 0.7943(7) 0.0011(7) 0.4474(7) 0.059(7) Uani 0.35 1 d G . P F 2
F39B F 0.8833(6) 0.0633(5) -0.2393(4) 0.047(2) Uani 0.5 1 d . . P A 2
F43B F 0.6984(4) 0.0310(3) -0.0303(3) 0.0410(14) Uani 0.5 1 d . . P A 2
C38B C 0.7945(4) 0.0481(5) -0.1320(4) 0.053(3) Uani 0.5 1 d G . P A 2
C39B C 0.8032(5) 0.0682(5) -0.2021(4) 0.041(3) Uani 0.5 1 d G . P A 2
C40B C 0.7254(6) 0.0931(5) -0.2357(3) 0.053(3) Uani 0.5 1 d G . P A 2
C41B C 0.6389(5) 0.0979(5) -0.1992(4) 0.053(3) Uani 0.5 1 d G . P A 2
C42B C 0.6303(4) 0.0778(5) -0.1291(4) 0.044(3) Uani 0.5 1 d G . P A 2
C43B C 0.7081(5) 0.0529(5) -0.0955(3) 0.031(3) Uani 0.5 1 d G . P A 2
F42B F 0.5473(6) 0.0796(5) -0.0926(4) 0.081(2) Uani 0.5 1 d . . P A 2
F40B F 0.7314(6) 0.1131(5) -0.3019(4) 0.081(2) Uani 0.5 1 d . U P A 2
F41B F 0.5619(6) 0.1217(5) -0.2285(5) 0.099(4) Uani 0.5 1 d . U P A 2
C40A C 0.6963(5) 0.0477(5) -0.0910(3) 0.059(3) Uani 0.5 1 d G . P A 1
H40A H 0.7287 0.0295 -0.0525 0.071 Uiso 0.5 1 calc R U P A 1
C41A C 0.6000(5) 0.0570(4) -0.0846(4) 0.069(3) Uani 0.5 1 d G . P A 1
H41A H 0.5667 0.0452 -0.0418 0.083 Uiso 0.5 1 calc R U P A 1
C42A C 0.5525(4) 0.0836(4) -0.1408(5) 0.059(3) Uani 0.5 1 d G . P A 1
H42A H 0.4867 0.0900 -0.1365 0.071 Uiso 0.5 1 calc R U P A 1
C43A C 0.6013(4) 0.1009(4) -0.2035(4) 0.067(3) Uani 0.5 1 d G . P A 1
H43A H 0.5688 0.1190 -0.2419 0.081 Uiso 0.5 1 calc R U P A 1
C44A C 0.6975(4) 0.0916(3) -0.2098(3) 0.069(3) Uani 0.5 1 d G . P A 1
C39A C 0.7450(4) 0.0650(3) -0.1536(3) 0.067(3) Uani 0.5 1 d G . P A 1
C38A C 0.8413(4) 0.0556(5) -0.1600(4) 0.071(4) Uani 0.5 1 d G . P A 1
C47A C 0.8900(4) 0.0729(5) -0.2226(4) 0.048(6) Uani 0.5 1 d G . P A 1
H47A H 0.9558 0.0666 -0.2269 0.058 Uiso 0.5 1 calc R U P A 1
C46A C 0.8425(6) 0.0995(5) -0.2788(4) 0.069(4) Uani 0.5 1 d G . P A 1
H46A H 0.8758 0.1113 -0.3216 0.083 Uiso 0.5 1 calc R U P A 1
C45A C 0.7463(6) 0.1088(4) -0.2725(3) 0.071(4) Uani 0.5 1 d G . P A 1
H45A H 0.7138 0.1270 -0.3109 0.086 Uiso 0.5 1 calc R U P A 1
C37A C 0.9006(9) 0.0257(10) -0.1041(8) 0.0217(19) Uani 0.5 1 d . U P A 1
O12A O 0.9492(9) -0.0251(7) -0.1104(10) 0.0287(19) Uani 0.5 1 d . . P A 1
O11A O 0.897(2) 0.0597(10) -0.0416(8) 0.0287(19) Uani 0.5 1 d . . P A 1
F24A F 1.2487(9) 0.2654(8) 0.0154(5) 0.0468(9) Uani 0.4 1 d . . P C 1
F28A F 1.0908(6) 0.2923(5) 0.2350(6) 0.0468(9) Uani 0.4 1 d . . P C 1
F25A F 1.4087(7) 0.3062(7) 0.0644(6) 0.0742(14) Uani 0.4 1 d . . P C 1
F26A F 1.4062(10) 0.3440(10) 0.1977(10) 0.087(3) Uani 0.4 1 d . . P C 1
F27A F 1.2439(6) 0.3366(6) 0.2831(6) 0.0742(14) Uani 0.4 1 d . . P C 1
F3B F 0.6975(11) 0.5958(8) 0.0061(8) 0.041(4) Uiso 0.3 1 d . . P B 1
F7A F 0.8822(4) 0.6212(3) 0.2104(3) 0.0540(13) Uani 0.7 1 d . . P B 2
F5B F 0.5256(10) 0.6456(8) 0.2133(7) 0.057(4) Uiso 0.3 1 d . . P B 1
C2B C 0.7758(17) 0.5927(15) 0.1066(14) 0.021(6) Uiso 0.3 1 d . . P B 1
F4B F 0.5372(9) 0.6260(7) 0.0764(7) 0.053(3) Uiso 0.3 1 d . . P B 1
F6B F 0.6813(9) 0.6242(7) 0.2851(7) 0.058(3) Uiso 0.3 1 d . . P B 1
C3B C 0.6966(14) 0.6034(11) 0.0749(10) 0.022(4) Uiso 0.3 1 d . . P B 1
C7B C 0.7681(17) 0.5969(13) 0.1806(13) 0.050(6) Uiso 0.3 1 d . . P B 1
C4B C 0.6185(13) 0.6215(10) 0.1074(9) 0.028(4) Uiso 0.3 1 d . . P B 1
C6B C 0.6833(17) 0.6165(13) 0.2148(13) 0.039(5) Uiso 0.3 1 d . . P B 1
C5B C 0.6085(16) 0.6272(13) 0.1788(12) 0.033(5) Uiso 0.3 1 d . . P B 1
C15B C 0.9540(14) 0.2552(15) -0.0695(14) 0.015(5) Uiso 0.25 1 d . . P E 2

loop_
_atom_site_aniso_label
_atom_site_aniso_U_11
_atom_site_aniso_U_22
_atom_site_aniso_U_33
_atom_site_aniso_U_23
_atom_site_aniso_U_13
_atom_site_aniso_U_12
Eu1 0.01963(10) 0.01581(10) 0.02917(12) -0.00082(8) -0.00466(9) 0.00078(8)
Eu2 0.02677(11) 0.01526(10) 0.02265(11) 0.00036(8) -0.00261(9) -0.00163(8)
Eu3 0.02545(11) 0.02905(12) 0.02045(11) 0.00153(9) -0.00478(9) -0.00144(9)
O7 0.0237(16) 0.0246(16) 0.0333(18) 0.0060(14) -0.0057(14) 0.0001(13)
O17 0.0298(17) 0.0296(17) 0.0233(16) -0.0001(13) -0.0030(13) 0.0034(14)
O8 0.0240(16) 0.0218(16) 0.0374(19) 0.0005(14) -0.0051(14) -0.0033(13)
O3 0.0392(19) 0.0204(16) 0.042(2) 0.0026(15) -0.0163(16) -0.0064(15)
F72 0.066(2) 0.048(2) 0.056(2) -0.0001(17) -0.0156(19) -0.0181(18)
O15 0.0255(17) 0.048(2) 0.0266(17) 0.0040(15) -0.0053(14) 0.0026(15)
O18 0.053(2) 0.037(2) 0.0253(18) 0.0014(15) -0.0107(16) -0.0065(17)
F76 0.0427(18) 0.055(2) 0.049(2) 0.0018(16) -0.0021(15) 0.0047(16)
O10 0.044(2) 0.0271(18) 0.0305(18) -0.0031(14) 0.0077(15) -0.0125(16)
N4 0.031(2) 0.025(2) 0.026(2) -0.0012(16) -0.0006(16) -0.0020(16)
O9 0.052(2) 0.0313(19) 0.034(2) 0.0062(15) 0.0120(17) 0.0089(17)
O6 0.058(2) 0.0195(17) 0.038(2) 0.0109(15) -0.0158(18) -0.0088(16)
O16 0.0267(17) 0.045(2) 0.0230(16) 0.0066(15) -0.0041(14) -0.0019(15)
O11B 0.044(4) 0.0210(19) 0.023(3) -0.0019(16) -0.019(4) 0.0003(16)
O12B 0.044(4) 0.0210(19) 0.023(3) -0.0019(16) -0.019(4) 0.0003(16)
F36 0.069(2) 0.063(2) 0.046(2) -0.0001(17) -0.0243(18) -0.0161(19)
O14 0.045(2) 0.032(2) 0.046(2) 0.0050(17) -0.0123(18) -0.0023(17)
O5 0.066(3) 0.0198(17) 0.048(2) 0.0005(16) -0.029(2) -0.0085(17)
F3A 0.033(3) 0.044(3) 0.045(4) -0.013(3) -0.007(2) 0.000(2)
O13 0.044(2) 0.032(2) 0.046(2) -0.0069(17) 0.0043(18) -0.0055(17)
O2 0.063(3) 0.037(2) 0.050(2) 0.0116(18) 0.028(2) 0.0199(19)
F32 0.086(3) 0.076(3) 0.0364(19) 0.0064(18) -0.0151(19) -0.038(2)
F24B 0.035(2) 0.070(2) 0.037(2) -0.011(2) -0.004(2) -0.0005(18)
N5 0.030(2) 0.024(2) 0.028(2) 0.0000(16) -0.0044(17) -0.0009(16)
F74 0.131(4) 0.032(2) 0.075(3) 0.0089(19) 0.034(3) 0.011(2)
O1 0.031(2) 0.0260(19) 0.113(4) -0.025(2) -0.014(2) 0.0104(16)
F34 0.075(3) 0.044(2) 0.104(3) 0.008(2) 0.041(2) -0.016(2)
F75 0.078(3) 0.069(3) 0.079(3) 0.010(2) 0.008(2) 0.036(2)
O4 0.054(2) 0.046(2) 0.072(3) 0.033(2) -0.036(2) -0.019(2)
F35 0.057(2) 0.065(3) 0.109(3) -0.017(2) -0.016(2) -0.027(2)
F73 0.109(3) 0.042(2) 0.076(3) -0.0166(19) 0.013(2) -0.031(2)
N3 0.027(2) 0.0179(18) 0.040(2) -0.0006(17) -0.0080(18) -0.0011(15)
F33 0.133(4) 0.094(3) 0.035(2) 0.018(2) 0.014(2) -0.036(3)
F10 0.049(2) 0.152(4) 0.053(2) -0.013(3) 0.0013(19) -0.002(3)
N6 0.029(2) 0.037(2) 0.025(2) 0.0034(17) -0.0115(17) -0.0037(18)
C22 0.021(2) 0.025(2) 0.026(2) 0.0094(18) -0.0055(18) -0.0037(18)
F14 0.049(2) 0.162(5) 0.065(3) -0.051(3) -0.012(2) 0.025(3)
C48 0.046(3) 0.031(3) 0.020(2) 0.0001(19) -0.004(2) -0.006(2)
C97 0.034(3) 0.037(3) 0.031(3) 0.000(2) -0.003(2) 0.000(2)
F28B 0.035(2) 0.070(2) 0.037(2) -0.011(2) -0.004(2) -0.0005(18)
C30 0.033(2) 0.022(2) 0.028(2) 0.0015(19) -0.001(2) -0.0013(19)
C108 0.038(3) 0.019(2) 0.025(2) 0.0001(18) -0.005(2) -0.0035(19)
C100 0.032(3) 0.023(2) 0.035(3) 0.002(2) -0.003(2) -0.006(2)
F12 0.108(4) 0.119(4) 0.081(3) -0.045(3) -0.054(3) 0.025(3)
C59 0.027(2) 0.046(3) 0.030(3) 0.007(2) 0.000(2) -0.007(2)
C1 0.036(3) 0.031(3) 0.039(3) -0.010(2) -0.005(2) 0.014(2)
F25B 0.032(2) 0.110(3) 0.085(4) -0.012(3) -0.025(3) -0.0113(19)
F11 0.094(3) 0.137(4) 0.038(2) -0.024(2) -0.007(2) 0.012(3)
C70 0.031(2) 0.031(3) 0.026(2) 0.000(2) -0.003(2) -0.006(2)
C107 0.034(2) 0.022(2) 0.025(2) 0.0035(18) -0.008(2) -0.0040(19)
C15A 0.036(5) 0.021(4) 0.036(4) 0.007(3) -0.014(4) -0.006(4)
C71 0.050(3) 0.031(3) 0.019(2) 0.0061(19) 0.000(2) 0.002(2)
F5A 0.066(4) 0.058(4) 0.064(4) -0.009(3) 0.043(3) -0.005(3)
C8 0.027(2) 0.026(2) 0.031(2) 0.0021(19) -0.011(2) 0.0014(19)
C98 0.027(2) 0.019(2) 0.038(3) -0.0011(19) 0.005(2) -0.0048(18)
C37B 0.021(4) 0.022(2) 0.022(3) 0.000(2) 0.002(3) -0.001(3)
C72 0.060(4) 0.045(3) 0.027(3) 0.003(2) -0.009(3) -0.008(3)
C2A 0.027(5) 0.018(4) 0.037(5) -0.005(3) -0.001(4) -0.003(4)
C23B 0.024(2) 0.012(3) 0.060(4) 0.004(3) -0.019(3) -0.001(2)
C28B 0.020(2) 0.035(3) 0.063(4) 0.006(3) -0.022(3) -0.0017(19)
C27B 0.023(3) 0.046(3) 0.075(5) 0.004(4) -0.027(3) -0.004(2)
C26B 0.035(5) 0.048(6) 0.077(9) -0.004(5) -0.032(6) -0.010(4)
C25B 0.023(3) 0.046(3) 0.075(5) 0.004(4) -0.027(3) -0.004(2)
C24B 0.020(2) 0.035(3) 0.063(4) 0.006(3) -0.022(3) -0.0017(19)
F4A 0.058(3) 0.086(3) 0.054(3) -0.020(2) 0.008(2) -0.006(2)
F6A 0.058(3) 0.086(3) 0.054(3) -0.020(2) 0.008(2) -0.006(2)
F65A 0.040(3) 0.074(4) 0.057(4) -0.030(3) 0.016(3) -0.004(3)
C31 0.035(3) 0.021(2) 0.036(3) 0.000(2) -0.002(2) -0.006(2)
F64A 0.037(3) 0.089(5) 0.070(4) -0.004(3) 0.029(3) 0.009(3)
F61A 0.057(4) 0.078(4) 0.048(3) -0.035(3) 0.017(3) -0.020(3)
C76 0.045(3) 0.042(3) 0.029(3) 0.006(2) 0.005(2) 0.003(3)
C32 0.057(4) 0.031(3) 0.034(3) 0.000(2) 0.002(3) -0.009(3)
C49 0.060(4) 0.033(3) 0.024(2) 0.004(2) 0.001(2) -0.006(3)
C101 0.040(3) 0.025(2) 0.042(3) 0.000(2) 0.004(2) 0.000(2)
C106 0.047(3) 0.025(2) 0.028(2) -0.001(2) -0.015(2) -0.001(2)
C9 0.040(3) 0.021(2) 0.048(3) -0.004(2) -0.020(3) 0.004(2)
C35 0.041(3) 0.030(3) 0.072(4) -0.008(3) -0.006(3) -0.010(2)
C103 0.050(3) 0.034(3) 0.024(2) 0.003(2) -0.003(2) -0.002(2)
C92 0.029(3) 0.034(3) 0.075(4) -0.006(3) 0.014(3) 0.001(2)
F13 0.054(3) 0.233(7) 0.130(4) -0.082(5) -0.045(3) 0.032(3)
C51 0.080(5) 0.034(3) 0.041(3) -0.006(3) 0.011(3) -0.018(3)
C96 0.056(4) 0.056(4) 0.026(3) -0.003(3) -0.002(3) 0.006(3)
C99 0.024(2) 0.018(2) 0.042(3) -0.0011(19) 0.000(2) -0.0049(18)
C91 0.028(3) 0.022(2) 0.063(4) 0.001(2) -0.001(2) -0.004(2)
C94 0.036(3) 0.025(2) 0.041(3) -0.003(2) 0.011(2) -0.005(2)
C34 0.057(4) 0.027(3) 0.057(4) 0.006(3) 0.010(3) -0.008(3)
C105 0.068(4) 0.038(3) 0.027(3) 0.006(2) -0.016(3) -0.007(3)
C50 0.060(4) 0.033(3) 0.031(3) -0.001(2) 0.006(3) -0.011(3)
F63A 0.029(3) 0.111(5) 0.072(4) 0.022(4) -0.002(3) -0.026(3)
C33 0.071(4) 0.042(3) 0.035(3) 0.009(3) 0.015(3) -0.005(3)
C73 0.077(4) 0.032(3) 0.038(3) -0.002(2) 0.014(3) -0.010(3)
C90 0.032(3) 0.023(3) 0.089(5) 0.002(3) -0.010(3) 0.002(2)
C3A 0.041(4) 0.023(3) 0.041(4) -0.003(3) 0.001(3) -0.001(3)
C104 0.070(4) 0.053(4) 0.020(2) 0.003(2) -0.005(3) -0.009(3)
C109 0.044(3) 0.039(3) 0.035(3) 0.007(2) -0.019(2) -0.004(2)
C74 0.089(5) 0.031(3) 0.045(4) 0.004(3) 0.027(3) 0.004(3)
C75 0.064(4) 0.044(4) 0.038(3) 0.006(3) 0.009(3) 0.020(3)
C52 0.096(6) 0.025(3) 0.056(4) 0.000(3) 0.018(4) 0.000(3)
C58 0.059(4) 0.051(4) 0.044(3) -0.002(3) -0.006(3) -0.023(3)
C10 0.054(4) 0.046(3) 0.035(3) -0.002(3) -0.019(3) 0.002(3)
F62A 0.082(6) 0.121(7) 0.092(6) -0.041(5) -0.003(4) -0.058(5)
C36 0.044(3) 0.031(3) 0.036(3) 0.001(2) -0.001(2) 0.000(2)
C95 0.053(3) 0.046(3) 0.028(3) -0.009(2) 0.011(2) -0.004(3)
C88 0.045(3) 0.022(2) 0.051(3) -0.001(2) -0.019(3) -0.003(2)
F26B 0.040(5) 0.082(7) 0.148(12) -0.009(5) -0.050(6) -0.017(4)
C93 0.041(3) 0.038(3) 0.055(4) -0.007(3) 0.020(3) 0.000(2)
C7A 0.041(4) 0.023(3) 0.041(4) -0.003(3) 0.001(3) -0.001(3)
C53 0.085(5) 0.041(4) 0.056(4) 0.006(3) -0.002(4) 0.006(4)
C102 0.051(3) 0.041(3) 0.025(3) 0.000(2) 0.010(2) -0.004(3)
C54 0.063(4) 0.038(3) 0.047(4) 0.005(3) -0.009(3) -0.017(3)
C111 0.035(3) 0.066(4) 0.035(3) 0.013(3) -0.011(2) 0.001(3)
C55 0.101(6) 0.046(4) 0.060(4) -0.017(3) 0.014(4) -0.029(4)
C4A 0.046(4) 0.040(3) 0.035(3) -0.005(3) 0.003(3) -0.007(3)
C6A 0.046(4) 0.040(3) 0.035(3) -0.005(3) 0.003(3) -0.007(3)
C60A 0.017(3) 0.040(5) 0.034(4) 0.010(4) -0.009(3) -0.008(3)
C61A 0.035(5) 0.062(7) 0.049(6) 0.005(6) 0.004(4) -0.019(5)
C12 0.064(5) 0.065(5) 0.067(5) -0.023(4) -0.037(4) 0.015(4)
C110 0.034(3) 0.071(4) 0.051(4) 0.005(3) -0.016(3) -0.002(3)
C5A 0.045(6) 0.044(5) 0.037(6) -0.006(4) 0.007(5) -0.006(5)
C13 0.045(4) 0.105(6) 0.075(5) -0.041(5) -0.036(4) 0.030(4)
C11 0.082(5) 0.053(4) 0.040(3) -0.008(3) -0.015(3) 0.006(4)
C89 0.042(3) 0.023(3) 0.080(5) 0.001(3) -0.032(3) 0.001(2)
C14 0.050(4) 0.068(4) 0.063(4) -0.035(4) -0.019(3) 0.022(3)
C63A 0.035(5) 0.081(8) 0.044(6) 0.009(6) -0.014(4) -0.014(5)
F27B 0.032(2) 0.110(3) 0.085(4) -0.012(3) -0.025(3) -0.0113(19)
C64A 0.033(5) 0.056(6) 0.039(5) 0.009(4) 0.011(4) 0.003(4)
C56 0.084(6) 0.080(6) 0.074(5) -0.027(4) 0.001(4) -0.045(5)
C57 0.068(5) 0.065(5) 0.065(5) -0.011(4) -0.012(4) -0.014(4)
C26A 0.035(5) 0.048(6) 0.077(9) -0.004(5) -0.032(6) -0.010(4)
C25A 0.023(3) 0.046(3) 0.075(5) 0.004(4) -0.027(3) -0.004(2)
C24A 0.020(2) 0.035(3) 0.063(4) 0.006(3) -0.022(3) -0.0017(19)
C23A 0.024(2) 0.012(3) 0.060(4) 0.004(3) -0.019(3) -0.001(2)
C28A 0.020(2) 0.035(3) 0.063(4) 0.006(3) -0.022(3) -0.0017(19)
C27A 0.023(3) 0.046(3) 0.075(5) 0.004(4) -0.027(3) -0.004(2)
C65A 0.030(4) 0.049(5) 0.030(4) -0.001(4) 0.003(3) -0.001(4)
C62A 0.047(5) 0.051(6) 0.054(6) -0.004(5) -0.013(5) -0.020(5)
N2A 0.033(4) 0.031(4) 0.042(5) 0.009(3) 0.011(4) -0.001(3)
C82A 0.096(6) 0.033(4) 0.097(7) 0.006(4) 0.078(5) 0.004(4)
C83A 0.095(10) 0.048(7) 0.066(9) -0.004(7) 0.046(9) -0.015(6)
C84A 0.139(13) 0.055(7) 0.051(7) -0.006(5) 0.053(8) -0.006(7)
C85A 0.077(6) 0.048(4) 0.093(7) 0.021(4) 0.004(5) -0.008(4)
C86A 0.067(5) 0.044(4) 0.047(4) 0.010(3) -0.001(4) -0.003(3)
N1A 0.029(4) 0.023(3) 0.057(6) -0.001(4) 0.001(4) -0.003(3)
C77A 0.029(5) 0.035(5) 0.104(10) 0.008(6) -0.014(6) -0.010(4)
C78A 0.067(5) 0.044(4) 0.047(4) 0.010(3) -0.001(4) -0.003(3)
C79A 0.077(6) 0.048(4) 0.093(7) 0.021(4) 0.004(5) -0.008(4)
C80A 0.059(6) 0.025(4) 0.126(11) 0.011(6) 0.046(7) 0.006(4)
C81A 0.051(4) 0.025(3) 0.105(7) 0.011(4) 0.049(5) 0.006(3)
C88A 0.051(4) 0.025(3) 0.105(7) 0.011(4) 0.049(5) 0.006(3)
C87A 0.096(6) 0.033(4) 0.097(7) 0.006(4) 0.078(5) 0.004(4)
F21A 0.074(4) 0.070(4) 0.093(5) 0.015(4) -0.055(4) -0.018(4)
F20A 0.212(9) 0.091(5) 0.108(6) 0.012(4) -0.126(6) -0.003(6)
F18A 0.238(10) 0.135(7) 0.045(4) -0.003(4) 0.015(5) 0.034(7)
F19A 0.301(11) 0.131(6) 0.042(4) -0.002(4) -0.070(6) 0.020(7)
F17A 0.115(5) 0.072(4) 0.050(3) 0.000(3) 0.006(3) 0.028(4)
C16A 0.056(5) 0.026(3) 0.050(4) 0.005(3) -0.018(4) -0.009(4)
C17A 0.090(6) 0.046(5) 0.046(5) 0.004(4) -0.014(5) 0.016(5)
C18A 0.108(7) 0.093(7) 0.054(5) -0.003(5) -0.004(6) 0.014(6)
C19A 0.118(8) 0.091(7) 0.060(6) -0.007(5) -0.003(6) -0.007(6)
C20A 0.113(7) 0.067(6) 0.058(5) 0.010(5) -0.054(6) -0.014(5)
C21A 0.080(7) 0.053(5) 0.040(5) 0.005(4) -0.032(5) 0.004(5)
C65B 0.072(10) 0.074(10) 0.053(8) 0.016(7) 0.011(7) 0.011(8)
C64B 0.072(11) 0.078(12) 0.088(12) -0.006(9) -0.002(9) -0.016(9)
C63B 0.072(11) 0.078(12) 0.088(12) -0.006(9) -0.002(9) -0.016(9)
C62B 0.073(14) 0.057(12) 0.052(12) 0.017(10) -0.028(10) -0.021(10)
C61B 0.072(10) 0.074(10) 0.053(8) 0.016(7) 0.011(7) 0.011(8)
C66B 0.072(11) 0.078(12) 0.088(12) -0.006(9) -0.002(9) -0.016(9)
C67B 0.072(10) 0.074(10) 0.053(8) 0.016(7) 0.011(7) 0.011(8)
C68B 0.060(11) 0.106(15) 0.058(11) 0.004(10) 0.013(9) 0.010(11)
C69B 0.060(11) 0.106(15) 0.058(11) 0.004(10) 0.013(9) 0.010(11)
C60B 0.073(14) 0.057(12) 0.052(12) 0.017(10) -0.028(10) -0.021(10)
F39B 0.061(6) 0.064(6) 0.015(4) 0.003(4) 0.002(3) 0.010(4)
F43B 0.045(4) 0.041(4) 0.036(3) -0.001(3) 0.004(3) -0.004(3)
C38B 0.071(6) 0.050(5) 0.039(4) -0.005(3) -0.036(4) 0.026(4)
C39B 0.048(7) 0.039(6) 0.034(6) -0.003(5) 0.002(5) 0.011(5)
C40B 0.071(6) 0.050(5) 0.039(4) -0.005(3) -0.036(4) 0.026(4)
C41B 0.071(6) 0.050(5) 0.039(4) -0.005(3) -0.036(4) 0.026(4)
C42B 0.039(6) 0.044(7) 0.051(7) -0.018(6) -0.013(6) 0.016(5)
C43B 0.040(7) 0.025(6) 0.031(6) -0.016(5) -0.019(5) 0.002(5)
F42B 0.080(4) 0.112(5) 0.050(4) -0.008(3) -0.023(3) 0.036(4)
F40B 0.080(4) 0.112(5) 0.050(4) -0.008(3) -0.023(3) 0.036(4)
F41B 0.082(6) 0.132(8) 0.089(6) -0.051(6) -0.067(5) 0.067(6)
C40A 0.033(5) 0.026(5) 0.122(11) -0.022(6) -0.023(7) 0.001(4)
C41A 0.084(9) 0.040(6) 0.088(9) -0.014(6) -0.034(7) -0.005(5)
C42A 0.033(5) 0.026(5) 0.122(11) -0.022(6) -0.023(7) 0.001(4)
C43A 0.066(7) 0.047(6) 0.096(9) -0.022(6) -0.046(7) 0.008(5)
C44A 0.084(9) 0.040(6) 0.088(9) -0.014(6) -0.034(7) -0.005(5)
C39A 0.066(7) 0.047(6) 0.096(9) -0.022(6) -0.046(7) 0.008(5)
C38A 0.117(10) 0.038(5) 0.066(8) -0.021(5) -0.068(8) 0.033(6)
C47A 0.087(13) 0.044(8) 0.016(7) -0.013(6) -0.021(7) 0.009(8)
C46A 0.080(11) 0.072(10) 0.054(9) -0.005(8) 0.008(8) 0.000(8)
C45A 0.117(10) 0.038(5) 0.066(8) -0.021(5) -0.068(8) 0.033(6)
C37A 0.021(4) 0.022(2) 0.022(3) 0.000(2) 0.002(3) -0.001(3)
O12A 0.044(4) 0.0210(19) 0.023(3) -0.0019(16) -0.019(4) 0.0003(16)
O11A 0.044(4) 0.0210(19) 0.023(3) -0.0019(16) -0.019(4) 0.0003(16)
F24A 0.035(2) 0.070(2) 0.037(2) -0.011(2) -0.004(2) -0.0005(18)
F28A 0.035(2) 0.070(2) 0.037(2) -0.011(2) -0.004(2) -0.0005(18)
F25A 0.032(2) 0.110(3) 0.085(4) -0.012(3) -0.025(3) -0.0113(19)
F26A 0.040(5) 0.082(7) 0.148(12) -0.009(5) -0.050(6) -0.017(4)
F27A 0.032(2) 0.110(3) 0.085(4) -0.012(3) -0.025(3) -0.0113(19)
F7A 0.059(3) 0.062(4) 0.043(3) -0.015(3) -0.019(3) 0.005(3)

loop_
_atom_type_symbol
_atom_type_description
_atom_type_scat_dispersion_real
_atom_type_scat_dispersion_imag
_atom_type_scat_source
C C 0.0033 0.0016 'International Tables Vol C Tables 4.2.6.8 and 6.1.1.4'
H H 0.0000 0.0000 'International Tables Vol C Tables 4.2.6.8 and 6.1.1.4'
Eu Eu -0.1578 3.6682 'International Tables Vol C Tables 4.2.6.8 and 6.1.1.4'
F F 0.0171 0.0103 'International Tables Vol C Tables 4.2.6.8 and 6.1.1.4'
N N 0.0061 0.0033 'International Tables Vol C Tables 4.2.6.8 and 6.1.1.4'
O O 0.0106 0.0060 'International Tables Vol C Tables 4.2.6.8 and 6.1.1.4'

loop_
_geom_angle_atom_site_label_1
_geom_angle_atom_site_label_2
_geom_angle_atom_site_label_3
_geom_angle
_geom_angle_site_symmetry_1
_geom_angle_site_symmetry_3
_geom_angle_publ_flag
O7 Eu1 Eu1 133.41(7) . 2_765 ?
O7 Eu1 O3 74.54(10) . . ?
O7 Eu1 O2 78.78(11) . 2_765 ?
O7 Eu1 O4 147.41(14) . 2_765 ?
O7 Eu1 C1 94.64(11) . 2_765 ?
O7 Eu1 N2B 80.4(4) . . ?
O7 Eu1 N1B 114.9(4) . . ?
O7 Eu1 N2A 71.38(15) . . ?
O7 Eu1 N1A 109.61(17) . . ?
O3 Eu1 Eu1 65.97(7) . 2_765 ?
O3 Eu1 C1 73.23(12) . 2_765 ?
O3 Eu1 N2B 82.7(4) . . ?
O3 Eu1 N1B 142.1(3) . . ?
O3 Eu1 N2A 75.34(16) . . ?
O3 Eu1 N1A 130.9(2) . . ?
O5 Eu1 Eu1 124.92(9) . 2_765 ?
O5 Eu1 O7 79.00(11) . . ?
O5 Eu1 O3 147.41(13) . . ?
O5 Eu1 O2 77.37(15) . 2_765 ?
O5 Eu1 O4 73.23(13) . 2_765 ?
O5 Eu1 C1 90.49(14) . 2_765 ?
O5 Eu1 N2B 111.4(4) . . ?
O5 Eu1 N1B 67.3(4) . . ?
O5 Eu1 N2A 113.70(16) . . ?
O5 Eu1 N1A 76.0(2) . . ?
O2 Eu1 Eu1 70.57(9) 2_765 2_765 ?
O2 Eu1 O3 79.08(14) 2_765 . ?
O2 Eu1 O4 78.81(14) 2_765 2_765 ?
O2 Eu1 C1 18.98(12) 2_765 2_765 ?
O2 Eu1 N2B 155.3(4) 2_765 . ?
O2 Eu1 N1B 137.6(3) 2_765 . ?
O2 Eu1 N2A 144.77(16) 2_765 . ?
O2 Eu1 N1A 149.8(2) 2_765 . ?
O1 Eu1 Eu1 48.60(11) . 2_765 ?
O1 Eu1 O7 139.04(14) . . ?
O1 Eu1 O3 73.61(12) . . ?
O1 Eu1 O5 138.19(13) . . ?
O1 Eu1 O2 119.01(14) . 2_765 ?
O1 Eu1 O4 73.16(16) . 2_765 ?
O1 Eu1 C1 100.12(14) . 2_765 ?
O1 Eu1 N2B 70.7(4) . . ?
O1 Eu1 N1B 78.0(4) . . ?
O1 Eu1 N2A 76.15(17) . . ?
O1 Eu1 N1A 74.31(18) . . ?
O4 Eu1 Eu1 57.64(9) 2_765 2_765 ?
O4 Eu1 O3 123.43(11) 2_765 . ?
O4 Eu1 C1 69.25(13) 2_765 2_765 ?
O4 Eu1 N2B 125.6(4) 2_765 . ?
O4 Eu1 N1B 69.4(4) 2_765 . ?
O4 Eu1 N2A 135.91(17) 2_765 . ?
O4 Eu1 N1A 80.0(2) 2_765 . ?
C1 Eu1 Eu1 51.60(9) 2_765 2_765 ?
N2B Eu1 Eu1 116.5(4) . 2_765 ?
N2B Eu1 C1 155.8(4) . 2_765 ?
N2B Eu1 N1B 64.4(5) . . ?
N1B Eu1 Eu1 111.4(4) . 2_765 ?
N1B Eu1 C1 137.2(3) . 2_765 ?
N2A Eu1 Eu1 118.46(13) . 2_765 ?
N2A Eu1 C1 148.04(16) . 2_765 ?
N1A Eu1 Eu1 114.62(15) . 2_765 ?
N1A Eu1 C1 149.0(2) . 2_765 ?
N1A Eu1 N2A 61.5(2) . . ?
O8 Eu2 Eu2 122.63(8) . 2_755 ?
O8 Eu2 O10 135.66(11) . 2_755 ?
O8 Eu2 N4 71.91(11) . . ?
O8 Eu2 O11B 147.6(5) . . ?
O8 Eu2 O12B 70.6(2) . 2_755 ?
O8 Eu2 N3 109.76(11) . . ?
O10 Eu2 Eu2 69.99(8) 2_755 2_755 ?
O10 Eu2 N4 72.20(11) 2_755 . ?
O10 Eu2 O11B 76.6(5) 2_755 . ?
O10 Eu2 O12B 78.0(3) 2_755 2_755 ?
O10 Eu2 N3 74.90(12) 2_755 . ?
N4 Eu2 Eu2 134.37(8) . 2_755 ?
N4 Eu2 N3 62.73(12) . . ?
O9 Eu2 Eu2 51.62(9) . 2_755 ?
O9 Eu2 O8 80.32(12) . . ?
O9 Eu2 O10 121.19(12) . 2_755 ?
O9 Eu2 N4 147.36(13) . . ?
O9 Eu2 O6 76.23(12) . . ?
O9 Eu2 O11B 78.0(6) . . ?
O9 Eu2 O12B 75.4(3) . 2_755 ?
O9 Eu2 N3 146.03(12) . . ?
O6 Eu2 Eu2 111.80(9) . 2_755 ?
O6 Eu2 O8 78.69(11) . . ?
O6 Eu2 O10 140.45(12) . 2_755 ?
O6 Eu2 N4 113.55(12) . . ?
O6 Eu2 O11B 73.0(4) . . ?
O6 Eu2 O12B 141.0(3) . 2_755 ?
O6 Eu2 N3 74.33(12) . . ?
O11B Eu2 Eu2 57.4(4) . 2_755 ?
O11B Eu2 N4 134.3(6) . . ?
O11B Eu2 O12B 125.4(3) . 2_755 ?
O11B Eu2 N3 77.6(5) . . ?
O12B Eu2 Eu2 68.6(3) 2_755 2_755 ?
O12B Eu2 N4 79.4(3) 2_755 . ?
O12B Eu2 N3 138.5(3) 2_755 . ?
N3 Eu2 Eu2 127.55(8) . 2_755 ?
O12A Eu2 Eu2 63.4(3) 2_755 2_755 ?
O12A Eu2 O8 78.3(2) 2_755 . ?
O12A Eu2 O10 71.1(3) 2_755 2_755 ?
O12A Eu2 N4 80.9(4) 2_755 . ?
O12A Eu2 O9 76.9(4) 2_755 . ?
O12A Eu2 O6 147.1(3) 2_755 . ?
O12A Eu2 N3 136.2(4) 2_755 . ?
O11A Eu2 Eu2 53.5(4) . 2_755 ?
O11A Eu2 O8 150.0(5) . . ?
O11A Eu2 O10 73.7(5) . 2_755 ?
O11A Eu2 N4 134.6(6) . . ?
O11A Eu2 O9 77.1(6) . . ?
O11A Eu2 O6 77.0(4) . . ?
O11A Eu2 N3 80.1(5) . . ?
O11A Eu2 O12A 114.8(4) . 2_755 ?
O17 Eu3 Eu3 34.28(7) 2_656 2_656 ?
O17 Eu3 Eu3 39.39(7) . 2_656 ?
O17 Eu3 O17 73.67(12) . 2_656 ?
O17 Eu3 O15 76.14(11) . . ?
O17 Eu3 O18 124.00(10) . 2_656 ?
O17 Eu3 O16 76.25(11) . 2_656 ?
O17 Eu3 O14 82.13(11) . . ?
O17 Eu3 O13 78.94(11) . . ?
O17 Eu3 N5 147.54(11) . . ?
O17 Eu3 N6 142.31(12) . . ?
O17 Eu3 C70 25.57(11) 2_656 2_656 ?
O17 Eu3 C70 99.06(12) . 2_656 ?
O15 Eu3 Eu3 66.86(8) . 2_656 ?
O15 Eu3 O17 67.57(10) . 2_656 ?
O15 Eu3 O18 80.83(12) . 2_656 ?
O15 Eu3 O14 125.12(12) . . ?
O15 Eu3 O13 73.22(12) . . ?
O15 Eu3 N5 78.97(11) . . ?
O15 Eu3 N6 141.26(12) . . ?
O15 Eu3 C70 70.60(12) . 2_656 ?
O18 Eu3 Eu3 84.63(7) 2_656 2_656 ?
O18 Eu3 O17 50.36(10) 2_656 2_656 ?
O18 Eu3 N5 71.19(11) 2_656 . ?
O18 Eu3 N6 77.87(12) 2_656 . ?
O18 Eu3 C70 24.97(11) 2_656 2_656 ?
O16 Eu3 Eu3 68.07(7) 2_656 2_656 ?
O16 Eu3 O17 69.29(10) 2_656 2_656 ?
O16 Eu3 O15 133.62(10) 2_656 . ?
O16 Eu3 O18 84.69(12) 2_656 2_656 ?
O16 Eu3 O14 86.60(12) 2_656 . ?
O16 Eu3 O13 135.20(12) 2_656 . ?
O16 Eu3 N5 136.14(11) 2_656 . ?
O16 Eu3 N6 75.98(11) 2_656 . ?
O16 Eu3 C70 77.89(12) 2_656 2_656 ?
O14 Eu3 Eu3 119.12(9) . 2_656 ?
O14 Eu3 O17 149.04(11) . 2_656 ?
O14 Eu3 O18 149.12(11) . 2_656 ?
O14 Eu3 O13 53.28(12) . . ?
O14 Eu3 N5 95.69(12) . . ?
O14 Eu3 N6 71.28(12) . . ?
O14 Eu3 C70 163.61(13) . 2_656 ?
O13 Eu3 Eu3 111.42(9) . 2_656 ?
O13 Eu3 O17 136.26(11) . 2_656 ?
O13 Eu3 O18 139.85(12) . 2_656 ?
O13 Eu3 N5 74.12(12) . . ?
O13 Eu3 N6 104.12(12) . . ?
O13 Eu3 C70 143.09(13) . 2_656 ?
N5 Eu3 Eu3 140.87(8) . 2_656 ?
N5 Eu3 O17 115.10(11) . 2_656 ?
N5 Eu3 N6 63.67(12) . . ?
N5 Eu3 C70 91.91(12) . 2_656 ?
N6 Eu3 Eu3 141.21(9) . 2_656 ?
N6 Eu3 O17 118.45(11) . 2_656 ?
N6 Eu3 C70 99.47(13) . 2_656 ?
C70 Eu3 Eu3 59.73(9) 2_656 2_656 ?
C22 O7 Eu1 148.2(3) . . ?
Eu3 O17 Eu3 106.33(12) . 2_656 ?
C70 O17 Eu3 88.9(3) . 2_656 ?
C70 O17 Eu3 163.4(3) . . ?
C22 O8 Eu2 130.3(3) . . ?
C8 O3 Eu1 134.5(3) . . ?
C59 O15 Eu3 134.7(3) . . ?
C70 O18 Eu3 97.2(3) . 2_656 ?
C30 O10 Eu2 124.2(3) . 2_755 ?
C97 N4 Eu2 121.3(3) . . ?
C97 N4 C98 117.9(4) . . ?
C98 N4 Eu2 120.7(3) . . ?
C30 O9 Eu2 162.2(3) . . ?
C15A O6 Eu2 142.7(5) . . ?
C15B O6 Eu2 160.2(12) . . ?
C59 O16 Eu3 136.0(3) . 2_656 ?
C37B O11B Eu2 153.0(16) . . ?
C37B O12B Eu2 122.4(13) . 2_755 ?
C48 O14 Eu3 93.2(3) . . ?
C15A O5 Eu1 140.4(5) . . ?
C15B O5 Eu1 125.9(10) . . ?
C48 O13 Eu3 92.6(3) . . ?
C1 O2 Eu1 122.1(3) . 2_765 ?
C108 N5 Eu3 120.1(3) . . ?
C100 N5 Eu3 121.3(3) . . ?
C100 N5 C108 118.6(4) . . ?
C1 O1 Eu1 168.2(4) . . ?
C8 O4 Eu1 152.3(3) . 2_765 ?
C99 N3 Eu2 120.5(3) . . ?
C88 N3 Eu2 121.3(4) . . ?
C88 N3 C99 118.1(4) . . ?
C107 N6 Eu3 119.0(3) . . ?
C111 N6 Eu3 122.5(3) . . ?
C111 N6 C107 118.2(4) . . ?
O7 C22 C23B 122.3(5) . . ?
O7 C22 C23A 114.3(7) . . ?
O8 C22 O7 127.2(4) . . ?
O8 C22 C23B 110.6(5) . . ?
O8 C22 C23A 118.3(7) . . ?
O14 C48 C49 118.7(5) . . ?
O13 C48 O14 120.4(5) . . ?
O13 C48 C49 120.9(5) . . ?
N4 C97 H97 118.5 . . ?
N4 C97 C96 123.0(5) . . ?
C96 C97 H97 118.5 . . ?
O10 C30 C31 116.4(4) . . ?
O9 C30 O10 127.0(4) . . ?
O9 C30 C31 116.5(4) . . ?
N5 C108 C107 118.3(4) . . ?
N5 C108 C103 122.3(5) . . ?
C103 C108 C107 119.4(4) . . ?
N5 C100 H100 118.8 . . ?
N5 C100 C101 122.5(5) . . ?
C101 C100 H100 118.8 . . ?
O15 C59 C60A 117.0(5) . . ?
O15 C59 C60B 109.8(6) . . ?
O16 C59 O15 127.8(4) . . ?
O16 C59 C60A 115.0(5) . . ?
O16 C59 C60B 119.5(6) . . ?
O2 C1 Eu1 39.0(2) . 2_765 ?
O2 C1 C2A 116.4(6) . . ?
O2 C1 C2B 120.1(11) . . ?
O1 C1 Eu1 88.0(3) . 2_765 ?
O1 C1 O2 126.8(5) . . ?
O1 C1 C2A 116.7(6) . . ?
O1 C1 C2B 112.2(11) . . ?
C2A C1 Eu1 155.3(5) . 2_765 ?
C2B C1 Eu1 155.9(10) . 2_765 ?
C88B N2B Eu1 119.2(13) . . ?
C82B N2B Eu1 121.0(13) . . ?
C82B N2B C88B 119.7(17) . . ?
O17 C70 Eu3 65.6(2) . 2_656 ?
O17 C70 C71 118.1(4) . . ?
O18 C70 Eu3 57.9(3) . 2_656 ?
O18 C70 O17 122.8(5) . . ?
O18 C70 C71 119.1(4) . . ?
C71 C70 Eu3 169.8(3) . 2_656 ?
N6 C107 C108 118.1(4) . . ?
N6 C107 C106 122.6(4) . . ?
C106 C107 C108 119.2(4) . . ?
O6 C15A C16A 113.2(7) . . ?
O5 C15A O6 129.3(8) . . ?
O5 C15A C16A 117.2(7) . . ?
C72 C71 C70 121.2(5) . . ?
C76 C71 C70 120.3(5) . . ?
C76 C71 C72 118.6(5) . . ?
O3 C8 C9 116.6(4) . . ?
O4 C8 O3 127.9(4) . . ?
O4 C8 C9 115.5(4) . . ?
N4 C98 C99 118.1(4) . . ?
N4 C98 C94 122.4(5) . . ?
C94 C98 C99 119.5(4) . . ?
O11B C37B O12B 135(2) . . ?
O11B C37B C38B 110.0(17) . . ?
O12B C37B C38B 115.4(14) . . ?
F72 C72 C71 120.7(5) . . ?
F72 C72 C73 119.0(5) . . ?
C71 C72 C73 120.3(6) . . ?
C3A C2A C1 118.0(8) . . ?
C7A C2A C1 126.3(8) . . ?
C7A C2A C3A 115.4(9) . . ?
C28B C23B C22 120.6(6) . . ?
C28B C23B C24B 120.0 . . ?
C24B C23B C22 119.3(6) . . ?
F28B C28B C23B 118.2(6) . . ?
F28B C28B C27B 121.7(6) . . ?
C27B C28B C23B 120.0 . . ?
C28B C27B C26B 120.0 . . ?
F27B C27B C28B 119.2(5) . . ?
F27B C27B C26B 120.8(5) . . ?
C25B C26B C27B 120.0 . . ?
F26B C26B C27B 119.0(7) . . ?
F26B C26B C25B 120.9(7) . . ?
F25B C25B C26B 118.3(5) . . ?
F25B C25B C24B 121.6(5) . . ?
C24B C25B C26B 120.0 . . ?
F24B C24B C23B 124.3(6) . . ?
F24B C24B C25B 115.7(6) . . ?
C25B C24B C23B 120.0 . . ?
C77B N1B Eu1 121.1(13) . . ?
C77B N1B C81B 125.0(19) . . ?
C81B N1B Eu1 113.4(11) . . ?
N1B C77B H77B 122.3 . . ?
N1B C77B C78B 115.4(18) . . ?
C78B C77B H77B 122.3 . . ?
C77B C78B H78B 122.2 . . ?
C79B C78B C77B 115.6(15) . . ?
C79B C78B H78B 122.2 . . ?
C78B C79B H79B 118.0 . . ?
C80B C79B C78B 124.0(19) . . ?
C80B C79B H79B 118.0 . . ?
C32 C31 C30 121.9(4) . . ?
C32 C31 C36 117.4(4) . . ?
C36 C31 C30 120.7(4) . . ?
F76 C76 C71 120.6(5) . . ?
F76 C76 C75 118.5(5) . . ?
C71 C76 C75 120.9(6) . . ?
F32 C32 C31 119.7(4) . . ?
F32 C32 C33 118.5(5) . . ?
C31 C32 C33 121.7(5) . . ?
C50 C49 C48 123.7(5) . . ?
C54 C49 C48 115.4(5) . . ?
C54 C49 C50 120.8(5) . . ?
C100 C101 H101 120.2 . . ?
C102 C101 C100 119.6(5) . . ?
C102 C101 H101 120.2 . . ?
C107 C106 C105 119.7(5) . . ?
C109 C106 C107 117.5(5) . . ?
C109 C106 C105 122.7(5) . . ?
C10 C9 C8 121.5(5) . . ?
C14 C9 C8 123.0(5) . . ?
C14 C9 C10 115.4(5) . . ?
F35 C35 C34 120.9(5) . . ?
F35 C35 C36 120.8(6) . . ?
C34 C35 C36 118.3(5) . . ?
C108 C103 C104 119.6(5) . . ?
C102 C103 C108 117.2(5) . . ?
C102 C103 C104 123.2(5) . . ?
C91 C92 H92 119.5 . . ?
C93 C92 H92 119.5 . . ?
C93 C92 C91 121.0(5) . . ?
C52 C51 C50 120.0(6) . . ?
C52 C51 C55 121.7(6) . . ?
C55 C51 C50 118.3(6) . . ?
C97 C96 H96 120.1 . . ?
C95 C96 C97 119.8(5) . . ?
C95 C96 H96 120.1 . . ?
N3 C99 C98 117.9(4) . . ?
N3 C99 C91 123.2(5) . . ?
C91 C99 C98 118.8(5) . . ?
C99 C91 C92 120.3(5) . . ?
C99 C91 C90 117.1(5) . . ?
C90 C91 C92 122.6(5) . . ?
C98 C94 C93 119.1(5) . . ?
C95 C94 C98 117.8(5) . . ?
C95 C94 C93 123.1(5) . . ?
C35 C34 F34 118.8(6) . . ?
C33 C34 F34 119.2(6) . . ?
C33 C34 C35 122.1(5) . . ?
C106 C105 H105 119.6 . . ?
C104 C105 C106 120.8(5) . . ?
C104 C105 H105 119.6 . . ?
C51 C50 C49 117.5(6) . . ?
C58 C50 C49 123.8(5) . . ?
C58 C50 C51 118.7(5) . . ?
F33 C33 C32 119.6(6) . . ?
F33 C33 C34 121.4(5) . . ?
C34 C33 C32 119.0(5) . . ?
F73 C73 C72 119.6(6) . . ?
F73 C73 C74 121.0(6) . . ?
C74 C73 C72 119.5(6) . . ?
C91 C90 H90 120.3 . . ?
C89 C90 C91 119.4(5) . . ?
C89 C90 H90 120.3 . . ?
F3A C3A C2A 120.3(9) . . ?
F3A C3A C4A 117.3(9) . . ?
C2A C3A C4A 122.4(9) . . ?
C103 C104 H104 119.5 . . ?
C105 C104 C103 121.1(5) . . ?
C105 C104 H104 119.5 . . ?
C106 C109 H109 120.2 . . ?
C110 C109 C106 119.7(5) . . ?
C110 C109 H109 120.2 . . ?
F74 C74 C75 117.9(7) . . ?
C73 C74 F74 120.6(7) . . ?
C73 C74 C75 121.5(6) . . ?
F75 C75 C76 119.9(6) . . ?
F75 C75 C74 120.8(6) . . ?
C74 C75 C76 119.3(6) . . ?
C51 C52 H52 119.6 . . ?
C53 C52 C51 120.7(6) . . ?
C53 C52 H52 119.6 . . ?
C50 C58 H58 119.3 . . ?
C57 C58 C50 121.5(6) . . ?
C57 C58 H58 119.3 . . ?
F10 C10 C9 119.7(5) . . ?
F10 C10 C11 116.7(6) . . ?
C9 C10 C11 123.6(6) . . ?
F36 C36 C31 120.5(4) . . ?
F36 C36 C35 118.0(5) . . ?
C31 C36 C35 121.5(5) . . ?
C96 C95 C94 119.0(5) . . ?
C96 C95 H95 120.5 . . ?
C94 C95 H95 120.5 . . ?
N3 C88 H88 118.6 . . ?
N3 C88 C89 122.7(6) . . ?
C89 C88 H88 118.6 . . ?
C92 C93 C94 121.1(5) . . ?
C92 C93 H93 119.5 . . ?
C94 C93 H93 119.5 . . ?
C17B C16B C21B 120.0 . . ?
C17B C16B C15B 118.8(12) . . ?
C21B C16B C15B 121.2(12) . . ?
F17B C17B C16B 120.8(13) . . ?
F17B C17B C18B 119.1(13) . . ?
C16B C17B C18B 120.0 . . ?
C17B C18B F18B 114.8(15) . . ?
C19B C18B C17B 120.0 . . ?
C19B C18B F18B 125.1(15) . . ?
C18B C19B C20B 120.0 . . ?
F19B C19B C18B 112.2(16) . . ?
F19B C19B C20B 127.8(16) . . ?
C21B C20B C19B 120.0 . . ?
F20B C20B C19B 119.3(17) . . ?
F20B C20B C21B 120.7(17) . . ?
F21B C21B C16B 120.8(18) . . ?
F21B C21B C20B 119.1(18) . . ?
C20B C21B C16B 120.0 . . ?
C2A C7A C6A 123.9(9) . . ?
C2A C7A F7A 118.5(8) . . ?
C6A C7A F7A 117.6(8) . . ?
C52 C53 H53 119.2 . . ?
C52 C53 C54 121.7(6) . . ?
C54 C53 H53 119.2 . . ?
C101 C102 C103 119.7(5) . . ?
C101 C102 H102 120.2 . . ?
C103 C102 H102 120.2 . . ?
C49 C54 C53 119.2(6) . . ?
C49 C54 H54 120.4 . . ?
C53 C54 H54 120.4 . . ?
N6 C111 H111 118.7 . . ?
N6 C111 C110 122.6(5) . . ?
C110 C111 H111 118.7 . . ?
C51 C55 H55 119.2 . . ?
C56 C55 C51 121.6(7) . . ?
C56 C55 H55 119.2 . . ?
F4A C4A C3A 121.0(9) . . ?
F4A C4A C5A 120.3(9) . . ?
C5A C4A C3A 118.8(9) . . ?
N2B C88B H88B 119.6 . . ?
N2B C88B C87B 120.8(17) . . ?
C87B C88B H88B 119.6 . . ?
F6A C6A C7A 119.5(8) . . ?
C5A C6A F6A 120.1(8) . . ?
C5A C6A C7A 120.4(8) . . ?
C61A C60A C59 122.7(9) . . ?
C61A C60A C65A 115.3(8) . . ?
C65A C60A C59 122.0(8) . . ?
C84B C85B H85B 120.0 . . ?
C84B C85B C80B 120.0 . . ?
C80B C85B H85B 120.0 . . ?
C85B C84B H84B 120.0 . . ?
C83B C84B C85B 120.0 . . ?
C83B C84B H84B 120.0 . . ?
C84B C83B C82B 120.0 . . ?
C86B C83B C84B 120.1(16) . . ?
C86B C83B C82B 119.9(16) . . ?
N2B C82B C83B 122.6(14) . . ?
N2B C82B C81B 117.4(14) . . ?
C81B C82B C83B 120.0 . . ?
C82B C81B N1B 121.9(13) . . ?
C80B C81B N1B 118.1(13) . . ?
C80B C81B C82B 120.0 . . ?
C79B C80B C85B 118.0(15) . . ?
C79B C80B C81B 122.0(15) . . ?
C81B C80B C85B 120.0 . . ?
F61A C61A C60A 120.5(9) . . ?
F61A C61A C62A 116.8(11) . . ?
C60A C61A C62A 122.7(12) . . ?
F12 C12 C13 118.1(6) . . ?
C11 C12 F12 120.5(7) . . ?
C11 C12 C13 121.5(6) . . ?
C109 C110 C111 119.3(5) . . ?
C109 C110 H110 120.4 . . ?
C111 C110 H110 120.4 . . ?
F5A C5A C4A 119.6(10) . . ?
F5A C5A C6A 121.3(9) . . ?
C6A C5A C4A 119.2(9) . . ?
F13 C13 C12 122.1(6) . . ?
F13 C13 C14 119.5(7) . . ?
C12 C13 C14 118.4(6) . . ?
F11 C11 C10 121.2(6) . . ?
C12 C11 F11 120.2(6) . . ?
C12 C11 C10 118.6(7) . . ?
C90 C89 C88 119.5(5) . . ?
C90 C89 H89 120.2 . . ?
C88 C89 H89 120.2 . . ?
F14 C14 C9 119.3(5) . . ?
F14 C14 C13 118.2(6) . . ?
C9 C14 C13 122.5(6) . . ?
C64A C63A F63A 118.5(10) . . ?
C64A C63A C62A 122.6(9) . . ?
C62A C63A F63A 118.9(10) . . ?
F64A C64A C63A 119.8(9) . . ?
F64A C64A C65A 121.5(9) . . ?
C63A C64A C65A 118.6(9) . . ?
C55 C56 H56 119.3 . . ?
C55 C56 C57 121.3(7) . . ?
C57 C56 H56 119.3 . . ?
C58 C57 C56 118.5(7) . . ?
C58 C57 H57 120.7 . . ?
C56 C57 H57 120.7 . . ?
C25A C26A C27A 120.0 . . ?
F26A C26A C25A 116.3(11) . . ?
F26A C26A C27A 123.7(10) . . ?
C26A C25A C24A 120.0 . . ?
F25A C25A C26A 122.6(8) . . ?
F25A C25A C24A 117.2(9) . . ?
C23A C24A C25A 120.0 . . ?
F24A C24A C25A 123.6(11) . . ?
F24A C24A C23A 116.3(11) . . ?
C24A C23A C22 121.8(10) . . ?
C24A C23A C28A 120.0 . . ?
C28A C23A C22 117.7(9) . . ?
C23A C28A C27A 120.0 . . ?
F28A C28A C23A 125.5(10) . . ?
F28A C28A C27A 114.0(10) . . ?
C28A C27A C26A 120.0 . . ?
F27A C27A C26A 118.6(8) . . ?
F27A C27A C28A 121.3(8) . . ?
F65A C65A C60A 117.8(7) . . ?
F65A C65A C64A 118.9(8) . . ?
C64A C65A C60A 123.3(8) . . ?
F62A C62A C61A 120.6(10) . . ?
F62A C62A C63A 122.0(9) . . ?
C63A C62A C61A 117.4(10) . . ?
C88B C87B H87B 122.7 . . ?
C86B C87B C88B 114.5(18) . . ?
C86B C87B H87B 122.7 . . ?
C83B C86B C87B 121(2) . . ?
C83B C86B H86B 119.4 . . ?
C87B C86B H86B 119.4 . . ?
C82A N2A Eu1 118.2(3) . . ?
C82A N2A C86A 120.0 . . ?
C86A N2A Eu1 120.5(3) . . ?
C83A C82A N2A 120.0 . . ?
C81A C82A N2A 118.3(6) . . ?
C81A C82A C83A 121.7(6) . . ?
C82A C83A C87A 118.5(7) . . ?
C84A C83A C82A 120.0 . . ?
C84A C83A C87A 121.5(7) . . ?
C83A C84A H84A 120.0 . . ?
C83A C84A C85A 120.0 . . ?
C85A C84A H84A 120.0 . . ?
C84A C85A H85A 120.0 . . ?
C84A C85A C86A 120.0 . . ?
C86A C85A H85A 120.0 . . ?
N2A C86A H86A 120.0 . . ?
C85A C86A N2A 120.0 . . ?
C85A C86A H86A 120.0 . . ?
C77A N1A Eu1 118.5(7) . . ?
C77A N1A C81A 121.5(10) . . ?
C81A N1A Eu1 118.7(7) . . ?
N1A C77A H77A 119.4 . . ?
N1A C77A C78A 121.1(10) . . ?
C78A C77A H77A 119.4 . . ?
C77A C78A H78A 124.3 . . ?
C79A C78A C77A 111.4(10) . . ?
C79A C78A H78A 124.3 . . ?
C78A C79A H79A 116.2 . . ?
C80A C79A C78A 127.6(12) . . ?
C80A C79A H79A 116.2 . . ?
C79A C80A C81A 117.4(12) . . ?
C79A C80A C88A 123.0(12) . . ?
C88A C80A C81A 119.6(14) . . ?
C82A C81A N1A 119.5(8) . . ?
C82A C81A C80A 119.6(11) . . ?
N1A C81A C80A 120.9(13) . . ?
C80A C88A H88A 119.5 . . ?
C87A C88A C80A 121.0(11) . . ?
C87A C88A H88A 119.5 . . ?
C83A C87A H87A 120.2 . . ?
C88A C87A C83A 119.5(9) . . ?
C88A C87A H87A 120.2 . . ?
C17A C16A C15A 119.3(5) . . ?
C17A C16A C21A 120.0 . . ?
C21A C16A C15A 120.7(5) . . ?
F17A C17A C16A 123.3(5) . . ?
F17A C17A C18A 116.7(5) . . ?
C18A C17A C16A 120.0 . . ?
F18A C18A C17A 120.8(6) . . ?
F18A C18A C19A 119.2(6) . . ?
C17A C18A C19A 120.0 . . ?
F19A C19A C18A 120.0(8) . . ?
F19A C19A C20A 120.0(8) . . ?
C20A C19A C18A 120.0 . . ?
F20A C20A C19A 121.7(7) . . ?
F20A C20A C21A 118.3(7) . . ?
C19A C20A C21A 120.0 . . ?
F21A C21A C16A 121.5(5) . . ?
F21A C21A C20A 118.5(5) . . ?
C20A C21A C16A 120.0 . . ?
C64B C65B H65B 120.0 . . ?
C64B C65B C66B 120.0 . . ?
C66B C65B H65B 120.0 . . ?
C65B C64B H64B 120.0 . . ?
C65B C64B C63B 120.0 . . ?
C63B C64B H64B 120.0 . . ?
C64B C63B H63B 120.0 . . ?
C62B C63B C64B 120.0 . . ?
C62B C63B H63B 120.0 . . ?
C63B C62B H62B 120.0 . . ?
C63B C62B C61B 120.0 . . ?
C61B C62B H62B 120.0 . . ?
C62B C61B C66B 120.0 . . ?
C62B C61B C60B 120.0 . . ?
C66B C61B C60B 120.0 . . ?
C61B C66B C65B 120.0 . . ?
C67B C66B C65B 120.0 . . ?
C67B C66B C61B 120.0 . . ?
C66B C67B H67B 120.0 . . ?
C66B C67B C68B 120.0 . . ?
C68B C67B H67B 120.0 . . ?
C67B C68B H68B 120.0 . . ?
C67B C68B C69B 120.0 . . ?
C69B C68B H68B 120.0 . . ?
C68B C69B H69B 120.0 . . ?
C60B C69B C68B 120.0 . . ?
C60B C69B H69B 120.0 . . ?
C61B C60B C59 115.8(7) . . ?
C69B C60B C59 124.2(7) . . ?
C69B C60B C61B 120.0 . . ?
C39B C38B C37B 120.7(7) . . ?
C39B C38B C43B 120.0 . . ?
C43B C38B C37B 119.1(7) . . ?
F39B C39B C38B 122.3(7) . . ?
F39B C39B C40B 117.7(7) . . ?
C40B C39B C38B 120.0 . . ?
C39B C40B C41B 120.0 . . ?
F40B C40B C39B 121.5(7) . . ?
F40B C40B C41B 118.5(7) . . ?
C42B C41B C40B 120.0 . . ?
F41B C41B C40B 122.7(7) . . ?
F41B C41B C42B 117.3(7) . . ?
C43B C42B C41B 120.0 . . ?
F42B C42B C41B 121.7(6) . . ?
F42B C42B C43B 118.3(6) . . ?
F43B C43B C38B 120.5(6) . . ?
F43B C43B C42B 119.4(6) . . ?
C42B C43B C38B 120.0 . . ?
C41A C40A H40A 120.0 . . ?
C41A C40A C39A 120.0 . . ?
C39A C40A H40A 120.0 . . ?
C40A C41A H41A 120.0 . . ?
C40A C41A C42A 120.0 . . ?
C42A C41A H41A 120.0 . . ?
C41A C42A H42A 120.0 . . ?
C43A C42A C41A 120.0 . . ?
C43A C42A H42A 120.0 . . ?
C42A C43A H43A 120.0 . . ?
C42A C43A C44A 120.0 . . ?
C44A C43A H43A 120.0 . . ?
C43A C44A C45A 120.0 . . ?
C39A C44A C43A 120.0 . . ?
C39A C44A C45A 120.0 . . ?
C44A C39A C40A 120.0 . . ?
C38A C39A C40A 120.0 . . ?
C38A C39A C44A 120.0 . . ?
C39A C38A C47A 120.0 . . ?
C39A C38A C37A 125.4(6) . . ?
C47A C38A C37A 114.6(6) . . ?
C38A C47A H47A 120.0 . . ?
C46A C47A C38A 120.0 . . ?
C46A C47A H47A 120.0 . . ?
C47A C46A H46A 120.0 . . ?
C47A C46A C45A 120.0 . . ?
C45A C46A H46A 120.0 . . ?
C44A C45A H45A 120.0 . . ?
C46A C45A C44A 120.0 . . ?
C46A C45A H45A 120.0 . . ?
O12A C37A C38A 123.0(16) . . ?
O12A C37A O11A 117.9(19) . . ?
O11A C37A C38A 119.1(14) . . ?
C37A O12A Eu2 140.1(15) . 2_755 ?
C37A O11A Eu2 151.5(19) . . ?
C3B C2B C1 127(2) . . ?
C3B C2B C7B 116(2) . . ?
C7B C2B C1 116.8(17) . . ?
C2B C3B F3B 119(2) . . ?
C4B C3B F3B 117.6(17) . . ?
C4B C3B C2B 123(2) . . ?
F7B C7B C2B 118(2) . . ?
F7B C7B C6B 121(2) . . ?
C6B C7B C2B 120(2) . . ?
F4B C4B C5B 114.1(17) . . ?
C3B C4B F4B 122.7(17) . . ?
C3B C4B C5B 122.5(18) . . ?
F6B C6B C7B 118(2) . . ?
C5B C6B F6B 123(2) . . ?
C5B C6B C7B 119(2) . . ?
F5B C5B C4B 122.6(18) . . ?
C6B C5B F5B 119(2) . . ?
C6B C5B C4B 119(2) . . ?
O6 C15B O5 117.0(19) . . ?
O6 C15B C16B 122(2) . . ?
O5 C15B C16B 115.9(18) . . ?

loop_
_geom_bond_atom_site_label_1
_geom_bond_atom_site_label_2
_geom_bond_distance
_geom_bond_site_symmetry_2
_geom_bond_publ_flag
Eu1 Eu1 4.4680(4) 2_765 ?
Eu1 O7 2.371(3) . ?
Eu1 O3 2.401(3) . ?
Eu1 O5 2.332(3) . ?
Eu1 O2 2.395(4) 2_765 ?
Eu1 O1 2.331(4) . ?
Eu1 O4 2.399(3) 2_765 ?
Eu1 C1 3.228(5) 2_765 ?
Eu1 N2B 2.533(18) . ?
Eu1 N1B 2.569(19) . ?
Eu1 N2A 2.629(4) . ?
Eu1 N1A 2.623(7) . ?
Eu2 Eu2 4.4476(5) 2_755 ?
Eu2 O8 2.397(3) . ?
Eu2 O10 2.428(3) 2_755 ?
Eu2 N4 2.600(4) . ?
Eu2 O9 2.336(4) . ?
Eu2 O6 2.362(3) . ?
Eu2 O11B 2.44(3) . ?
Eu2 O12B 2.50(2) 2_755 ?
Eu2 N3 2.612(4) . ?
Eu2 O12A 2.31(2) 2_755 ?
Eu2 O11A 2.24(3) . ?
Eu3 Eu3 4.0261(5) 2_656 ?
Eu3 O17 2.363(3) . ?
Eu3 O17 2.662(3) 2_656 ?
Eu3 O15 2.389(3) . ?
Eu3 O18 2.495(3) 2_656 ?
Eu3 O16 2.385(3) 2_656 ?
Eu3 O14 2.434(4) . ?
Eu3 O13 2.454(3) . ?
Eu3 N5 2.566(4) . ?
Eu3 N6 2.598(3) . ?
Eu3 C70 2.923(5) 2_656 ?
O7 C22 1.245(5) . ?
O17 Eu3 2.662(3) 2_656 ?
O17 C70 1.262(5) . ?
O8 C22 1.240(5) . ?
O3 C8 1.236(5) . ?
F72 C72 1.311(6) . ?
O15 C59 1.248(5) . ?
O18 Eu3 2.495(3) 2_656 ?
O18 C70 1.244(5) . ?
F76 C76 1.341(6) . ?
O10 Eu2 2.428(3) 2_755 ?
O10 C30 1.250(5) . ?
N4 C97 1.321(6) . ?
N4 C98 1.358(6) . ?
O9 C30 1.240(5) . ?
O6 C15A 1.296(9) . ?
O6 C15B 1.15(3) . ?
O16 Eu3 2.385(3) 2_656 ?
O16 C59 1.246(5) . ?
O11B C37B 1.12(3) . ?
O12B Eu2 2.50(2) 2_755 ?
O12B C37B 1.34(2) . ?
F36 C36 1.322(6) . ?
O14 C48 1.268(6) . ?
O5 C15A 1.177(10) . ?
O5 C15B 1.47(2) . ?
F3A C3A 1.364(11) . ?
O13 C48 1.257(6) . ?
O2 Eu1 2.395(4) 2_765 ?
O2 C1 1.239(6) . ?
F32 C32 1.328(6) . ?
F24B C24B 1.357(8) . ?
N5 C108 1.362(5) . ?
N5 C100 1.319(6) . ?
F74 C74 1.355(7) . ?
O1 C1 1.217(6) . ?
F34 C34 1.364(6) . ?
F75 C75 1.343(7) . ?
O4 Eu1 2.399(3) 2_765 ?
O4 C8 1.234(5) . ?
F35 C35 1.331(6) . ?
F73 C73 1.328(7) . ?
N3 C99 1.353(6) . ?
N3 C88 1.324(6) . ?
F7B C7B 1.31(3) . ?
F33 C33 1.337(6) . ?
F10 C10 1.332(7) . ?
N6 C107 1.359(6) . ?
N6 C111 1.324(6) . ?
C22 C23B 1.506(6) . ?
C22 C23A 1.582(8) . ?
F14 C14 1.331(7) . ?
C48 C49 1.500(7) . ?
C97 H97 0.9500 . ?
C97 C96 1.391(7) . ?
F28B C28B 1.280(9) . ?
C30 C31 1.516(6) . ?
C108 C107 1.437(6) . ?
C108 C103 1.405(6) . ?
C100 H100 0.9500 . ?
C100 C101 1.395(7) . ?
F12 C12 1.353(7) . ?
C59 C60A 1.495(9) . ?
C59 C60B 1.584(12) . ?
C1 Eu1 3.228(5) 2_765 ?
C1 C2A 1.482(11) . ?
C1 C2B 1.64(3) . ?
F25B C25B 1.346(10) . ?
N2B C88B 1.32(2) . ?
N2B C82B 1.285(19) . ?
F11 C11 1.340(7) . ?
C70 Eu3 2.923(5) 2_656 ?
C70 C71 1.516(7) . ?
C107 C106 1.409(6) . ?
C15A C16A 1.544(10) . ?
C71 C72 1.382(7) . ?
C71 C76 1.379(7) . ?
F5A C5A 1.323(10) . ?
C8 C9 1.526(6) . ?
F21B C21B 1.31(3) . ?
C98 C99 1.441(6) . ?
C98 C94 1.410(7) . ?
C37B C38B 1.506(16) . ?
C72 C73 1.404(8) . ?
C2A C3A 1.368(13) . ?
C2A C7A 1.348(13) . ?
C23B C28B 1.3900 . ?
C23B C24B 1.3900 . ?
C28B C27B 1.3900 . ?
C27B C26B 1.3900 . ?
C27B F27B 1.313(9) . ?
C26B C25B 1.3900 . ?
C26B F26B 1.339(10) . ?
C25B C24B 1.3900 . ?
F17B C17B 1.37(2) . ?
F4A C4A 1.326(10) . ?
F6A C6A 1.352(10) . ?
F65A C65A 1.318(10) . ?
N1B C77B 1.31(3) . ?
N1B C81B 1.393(17) . ?
C77B H77B 0.9500 . ?
C77B C78B 1.49(3) . ?
C78B H78B 0.9500 . ?
C78B C79B 1.47(2) . ?
C79B H79B 0.9500 . ?
C79B C80B 1.19(2) . ?
C31 C32 1.372(7) . ?
C31 C36 1.382(7) . ?
F64A C64A 1.336(10) . ?
F61A C61A 1.346(13) . ?
C76 C75 1.388(8) . ?
C32 C33 1.394(7) . ?
C49 C50 1.441(7) . ?
C49 C54 1.359(8) . ?
C101 H101 0.9500 . ?
C101 C102 1.361(7) . ?
C106 C105 1.423(7) . ?
C106 C109 1.403(7) . ?
C9 C10 1.376(8) . ?
C9 C14 1.364(8) . ?
C35 C34 1.364(8) . ?
C35 C36 1.398(7) . ?
C103 C104 1.421(7) . ?
C103 C102 1.400(7) . ?
C92 H92 0.9500 . ?
C92 C91 1.424(8) . ?
C92 C93 1.335(8) . ?
F13 C13 1.335(7) . ?
C51 C50 1.431(7) . ?
C51 C52 1.402(9) . ?
C51 C55 1.419(9) . ?
C96 H96 0.9500 . ?
C96 C95 1.364(8) . ?
C99 C91 1.402(6) . ?
C91 C90 1.412(8) . ?
C94 C95 1.396(7) . ?
C94 C93 1.439(7) . ?
C34 C33 1.344(8) . ?
C105 H105 0.9500 . ?
C105 C104 1.351(8) . ?
C50 C58 1.411(8) . ?
F63A C63A 1.376(11) . ?
C73 C74 1.346(9) . ?
C90 H90 0.9500 . ?
C90 C89 1.362(8) . ?
C3A C4A 1.412(13) . ?
C104 H104 0.9500 . ?
C109 H109 0.9500 . ?
C109 C110 1.359(7) . ?
C74 C75 1.367(9) . ?
C52 H52 0.9500 . ?
C52 C53 1.330(9) . ?
C58 H58 0.9500 . ?
C58 C57 1.378(8) . ?
C10 C11 1.382(8) . ?
F62A C62A 1.347(11) . ?
C95 H95 0.9500 . ?
C88 H88 0.9500 . ?
C88 C89 1.401(7) . ?
C93 H93 0.9500 . ?
C16B C17B 1.3900 . ?
C16B C21B 1.3900 . ?
C16B C15B 1.55(3) . ?
C17B C18B 1.3900 . ?
C18B C19B 1.3900 . ?
C18B F18B 1.41(3) . ?
C19B C20B 1.3900 . ?
C19B F19B 1.33(3) . ?
C20B C21B 1.3900 . ?
C20B F20B 1.30(3) . ?
C7A C6A 1.368(12) . ?
C7A F7A 1.369(10) . ?
C53 H53 0.9500 . ?
C53 C54 1.433(8) . ?
C102 H102 0.9500 . ?
C54 H54 0.9500 . ?
C111 H111 0.9500 . ?
C111 C110 1.413(7) . ?
C55 H55 0.9500 . ?
C55 C56 1.331(10) . ?
C4A C5A 1.364(12) . ?
C88B H88B 0.9500 . ?
C88B C87B 1.46(3) . ?
C6A C5A 1.345(13) . ?
C60A C61A 1.375(17) . ?
C60A C65A 1.392(12) . ?
C85B H85B 0.9500 . ?
C85B C84B 1.3900 . ?
C85B C80B 1.3900 . ?
C84B H84B 0.9500 . ?
C84B C83B 1.3900 . ?
C83B C82B 1.3900 . ?
C83B C86B 1.29(3) . ?
C82B C81B 1.3900 . ?
C81B C80B 1.3900 . ?
C61A C62A 1.403(13) . ?
C12 C13 1.363(9) . ?
C12 C11 1.336(9) . ?
C110 H110 0.9500 . ?
C13 C14 1.401(8) . ?
C89 H89 0.9500 . ?
C63A C64A 1.342(15) . ?
C63A C62A 1.360(15) . ?
C64A C65A 1.365(11) . ?
C56 H56 0.9500 . ?
C56 C57 1.430(10) . ?
C57 H57 0.9500 . ?
C26A C25A 1.3900 . ?
C26A C27A 1.3900 . ?
C26A F26A 1.329(16) . ?
C25A C24A 1.3900 . ?
C25A F25A 1.340(15) . ?
C24A C23A 1.3900 . ?
C24A F24A 1.282(13) . ?
C23A C28A 1.3900 . ?
C28A C27A 1.3900 . ?
C28A F28A 1.358(14) . ?
C27A F27A 1.342(15) . ?
C87B H87B 0.9500 . ?
C87B C86B 1.40(3) . ?
C86B H86B 0.9500 . ?
N2A C82A 1.3900 . ?
N2A C86A 1.3900 . ?
C82A C83A 1.3900 . ?
C82A C81A 1.356(16) . ?
C83A C84A 1.3900 . ?
C83A C87A 1.445(11) . ?
C84A H84A 0.9500 . ?
C84A C85A 1.3900 . ?
C85A H85A 0.9500 . ?
C85A C86A 1.3900 . ?
C86A H86A 0.9500 . ?
N1A C77A 1.342(13) . ?
N1A C81A 1.362(14) . ?
C77A H77A 0.9500 . ?
C77A C78A 1.511(14) . ?
C78A H78A 0.9500 . ?
C78A C79A 1.419(15) . ?
C79A H79A 0.9500 . ?
C79A C80A 1.312(17) . ?
C80A C81A 1.427(13) . ?
C80A C88A 1.385(15) . ?
C88A H88A 0.9500 . ?
C88A C87A 1.364(18) . ?
C87A H87A 0.9500 . ?
F21A C21A 1.323(10) . ?
F20A C20A 1.355(9) . ?
F18A C18A 1.342(10) . ?
F19A C19A 1.341(7) . ?
F17A C17A 1.311(8) . ?
C16A C17A 1.3900 . ?
C16A C21A 1.3900 . ?
C17A C18A 1.3900 . ?
C18A C19A 1.3900 . ?
C19A C20A 1.3900 . ?
C20A C21A 1.3900 . ?
C65B H65B 0.9500 . ?
C65B C64B 1.3900 . ?
C65B C66B 1.3900 . ?
C64B H64B 0.9500 . ?
C64B C63B 1.3900 . ?
C63B H63B 0.9500 . ?
C63B C62B 1.3900 . ?
C62B H62B 0.9500 . ?
C62B C61B 1.3900 . ?
C61B C66B 1.3900 . ?
C61B C60B 1.3900 . ?
C66B C67B 1.3900 . ?
C67B H67B 0.9500 . ?
C67B C68B 1.3900 . ?
C68B H68B 0.9500 . ?
C68B C69B 1.3900 . ?
C69B H69B 0.9500 . ?
C69B C60B 1.3900 . ?
F39B C39B 1.319(9) . ?
F43B C43B 1.308(7) . ?
C38B C39B 1.3900 . ?
C38B C43B 1.3900 . ?
C39B C40B 1.3900 . ?
C40B C41B 1.3900 . ?
C40B F40B 1.318(10) . ?
C41B C42B 1.3900 . ?
C41B F41B 1.334(8) . ?
C42B C43B 1.3900 . ?
C42B F42B 1.347(11) . ?
C40A H40A 0.9500 . ?
C40A C41A 1.3900 . ?
C40A C39A 1.3900 . ?
C41A H41A 0.9500 . ?
C41A C42A 1.3900 . ?
C42A H42A 0.9500 . ?
C42A C43A 1.3900 . ?
C43A H43A 0.9500 . ?
C43A C44A 1.3900 . ?
C44A C39A 1.3900 . ?
C44A C45A 1.3900 . ?
C39A C38A 1.3900 . ?
C38A C47A 1.3900 . ?
C38A C37A 1.501(17) . ?
C47A H47A 0.9500 . ?
C47A C46A 1.3900 . ?
C46A H46A 0.9500 . ?
C46A C45A 1.3900 . ?
C45A H45A 0.9500 . ?
C37A O12A 1.16(2) . ?
C37A O11A 1.39(3) . ?
O12A Eu2 2.31(2) 2_755 ?
F3B C3B 1.34(2) . ?
F5B C5B 1.36(3) . ?
C2B C3B 1.34(3) . ?
C2B C7B 1.43(4) . ?
F4B C4B 1.35(2) . ?
F6B C6B 1.37(3) . ?
C3B C4B 1.29(3) . ?
C7B C6B 1.39(3) . ?
C4B C5B 1.39(3) . ?
C6B C5B 1.33(3) . ?

loop_
_geom_torsion_atom_site_label_1
_geom_torsion_atom_site_label_2
_geom_torsion_atom_site_label_3
_geom_torsion_atom_site_label_4
_geom_torsion
_geom_torsion_site_symmetry_1
_geom_torsion_site_symmetry_2
_geom_torsion_site_symmetry_3
_geom_torsion_site_symmetry_4
_geom_torsion_publ_flag
Eu1 O7 C22 O8 -120.1(5) . . . . ?
Eu1 O7 C22 C23B 60.4(9) . . . . ?
Eu1 O7 C22 C23A 65.0(9) . . . . ?
Eu1 O3 C8 O4 -18.3(9) . . . . ?
Eu1 O3 C8 C9 159.5(3) . . . . ?
Eu1 O5 C15A O6 57.2(14) . . . . ?
Eu1 O5 C15A C16A -116.3(7) . . . . ?
Eu1 O5 C15B O6 91.8(19) . . . . ?
Eu1 O5 C15B C16B -111.8(15) . . . . ?
Eu1 O2 C1 O1 4.4(8) 2_765 . . . ?
Eu1 O2 C1 C2A -178.9(5) 2_765 . . . ?
Eu1 O2 C1 C2B -164.1(10) 2_765 . . . ?
Eu1 O1 C1 Eu1 -46.4(18) . . . 2_765 ?
Eu1 O1 C1 O2 -49(2) . . . . ?
Eu1 O1 C1 C2A 134.1(17) . . . . ?
Eu1 O1 C1 C2B 120.1(19) . . . . ?
Eu1 O4 C8 O3 7.0(13) 2_765 . . . ?
Eu1 O4 C8 C9 -170.9(6) 2_765 . . . ?
Eu1 C1 C2A C3A 100.1(13) 2_765 . . . ?
Eu1 C1 C2A C7A -85.4(15) 2_765 . . . ?
Eu1 C1 C2B C3B 51(4) 2_765 . . . ?
Eu1 C1 C2B C7B -128(2) 2_765 . . . ?
Eu1 N2B C88B C87B 170.9(13) . . . . ?
Eu1 N2B C82B C83B -168.7(9) . . . . ?
Eu1 N2B C82B C81B 9.8(19) . . . . ?
Eu1 N1B C77B C78B -168.2(12) . . . . ?
Eu1 N1B C81B C82B -12.3(18) . . . . ?
Eu1 N1B C81B C80B 168.5(8) . . . . ?
Eu1 N2A C82A C83A -167.1(4) . . . . ?
Eu1 N2A C82A C81A 14.7(7) . . . . ?
Eu1 N2A C86A C85A 166.8(4) . . . . ?
Eu1 N1A C77A C78A -166.5(6) . . . . ?
Eu1 N1A C81A C82A -16.2(10) . . . . ?
Eu1 N1A C81A C80A 166.0(7) . . . . ?
Eu2 O8 C22 O7 4.8(7) . . . . ?
Eu2 O8 C22 C23B -175.7(4) . . . . ?
Eu2 O8 C22 C23A 179.5(7) . . . . ?
Eu2 O10 C30 O9 2.7(7) 2_755 . . . ?
Eu2 O10 C30 C31 -177.9(3) 2_755 . . . ?
Eu2 N4 C97 C96 -179.7(4) . . . . ?
Eu2 N4 C98 C99 -2.0(5) . . . . ?
Eu2 N4 C98 C94 176.8(3) . . . . ?
Eu2 O9 C30 O10 -45.4(13) . . . . ?
Eu2 O9 C30 C31 135.1(9) . . . . ?
Eu2 O6 C15A O5 49.4(13) . . . . ?
Eu2 O6 C15A C16A -136.8(6) . . . . ?
Eu2 O6 C15B O5 0(5) . . . . ?
Eu2 O6 C15B C16B -154(2) . . . . ?
Eu2 O11B C37B O12B -8(5) . . . . ?
Eu2 O11B C37B C38B 177(3) . . . . ?
Eu2 O12B C37B O11B 27(3) 2_755 . . . ?
Eu2 O12B C37B C38B -158.2(8) 2_755 . . . ?
Eu2 N3 C99 C98 1.9(5) . . . . ?
Eu2 N3 C99 C91 -175.8(3) . . . . ?
Eu2 N3 C88 C89 177.1(4) . . . . ?
Eu3 O17 C70 Eu3 156.4(11) . . . 2_656 ?
Eu3 O17 C70 O18 165.8(8) . . . . ?
Eu3 O17 C70 O18 9.3(5) 2_656 . . . ?
Eu3 O17 C70 C71 -169.4(4) 2_656 . . . ?
Eu3 O17 C70 C71 -13.0(13) . . . . ?
Eu3 O15 C59 O16 34.7(9) . . . . ?
Eu3 O15 C59 C60A -140.2(5) . . . . ?
Eu3 O15 C59 C60B -164.8(5) . . . . ?
Eu3 O18 C70 O17 -10.0(5) 2_656 . . . ?
Eu3 O18 C70 C71 168.7(4) 2_656 . . . ?
Eu3 O16 C59 O15 -7.8(9) 2_656 . . . ?
Eu3 O16 C59 C60A 167.2(5) 2_656 . . . ?
Eu3 O16 C59 C60B -166.7(6) 2_656 . . . ?
Eu3 O14 C48 O13 7.2(5) . . . . ?
Eu3 O14 C48 C49 -171.9(4) . . . . ?
Eu3 O13 C48 O14 -7.1(5) . . . . ?
Eu3 O13 C48 C49 171.9(4) . . . . ?
Eu3 N5 C108 C107 -4.1(5) . . . . ?
Eu3 N5 C108 C103 177.2(3) . . . . ?
Eu3 N5 C100 C101 179.5(3) . . . . ?
Eu3 N6 C107 C108 9.2(6) . . . . ?
Eu3 N6 C107 C106 -171.6(3) . . . . ?
Eu3 N6 C111 C110 172.2(4) . . . . ?
Eu3 C70 C71 C72 131.9(17) 2_656 . . . ?
Eu3 C70 C71 C76 -47(2) 2_656 . . . ?
O7 C22 C23B C28B 78.5(7) . . . . ?
O7 C22 C23B C24B -103.8(6) . . . . ?
O7 C22 C23A C24A -120.6(7) . . . . ?
O7 C22 C23A C28A 67.5(9) . . . . ?
O17 C70 C71 C72 -119.3(5) . . . . ?
O17 C70 C71 C76 61.9(6) . . . . ?
O8 C22 C23B C28B -101.1(7) . . . . ?
O8 C22 C23B C24B 76.6(6) . . . . ?
O8 C22 C23A C24A 64.1(9) . . . . ?
O8 C22 C23A C28A -107.8(9) . . . . ?
O3 C8 C9 C10 -77.1(6) . . . . ?
O3 C8 C9 C14 105.0(6) . . . . ?
F72 C72 C73 F73 -1.1(8) . . . . ?
F72 C72 C73 C74 178.6(5) . . . . ?
O15 C59 C60A C61A 117.8(10) . . . . ?
O15 C59 C60A C65A -59.3(10) . . . . ?
O15 C59 C60B C61B 119.6(6) . . . . ?
O15 C59 C60B C69B -58.0(8) . . . . ?
O18 C70 C71 C72 61.9(7) . . . . ?
O18 C70 C71 C76 -116.9(5) . . . . ?
F76 C76 C75 F75 -2.1(8) . . . . ?
F76 C76 C75 C74 178.7(5) . . . . ?
O10 C30 C31 C32 57.7(7) . . . . ?
O10 C30 C31 C36 -121.6(5) . . . . ?
N4 C97 C96 C95 2.4(8) . . . . ?
N4 C98 C99 N3 0.1(6) . . . . ?
N4 C98 C99 C91 177.9(4) . . . . ?
N4 C98 C94 C95 3.4(7) . . . . ?
N4 C98 C94 C93 -176.5(4) . . . . ?
O9 C30 C31 C32 -122.8(5) . . . . ?
O9 C30 C31 C36 57.9(7) . . . . ?
O6 C15A C16A C17A -47.4(8) . . . . ?
O6 C15A C16A C21A 131.6(6) . . . . ?
O16 C59 C60A C61A -57.8(12) . . . . ?
O16 C59 C60A C65A 125.1(8) . . . . ?
O16 C59 C60B C61B -78.1(9) . . . . ?
O16 C59 C60B C69B 104.4(7) . . . . ?
O11B C37B C38B C39B 115.8(15) . . . . ?
O11B C37B C38B C43B -60.2(18) . . . . ?
O12B C37B C38B C39B -60.6(16) . . . . ?
O12B C37B C38B C43B 123.4(11) . . . . ?
O14 C48 C49 C50 151.9(5) . . . . ?
O14 C48 C49 C54 -25.2(7) . . . . ?
O5 C15A C16A C17A 127.2(7) . . . . ?
O5 C15A C16A C21A -53.8(9) . . . . ?
F3A C3A C4A F4A -0.9(13) . . . . ?
F3A C3A C4A C5A 179.1(8) . . . . ?
O13 C48 C49 C50 -27.2(7) . . . . ?
O13 C48 C49 C54 155.8(5) . . . . ?
O2 C1 C2A C3A 101.8(9) . . . . ?
O2 C1 C2A C7A -83.7(11) . . . . ?
O2 C1 C2B C3B 76(3) . . . . ?
O2 C1 C2B C7B -103(2) . . . . ?
F32 C32 C33 F33 -0.4(9) . . . . ?
F32 C32 C33 C34 179.4(5) . . . . ?
N5 C108 C107 N6 -3.4(6) . . . . ?
N5 C108 C107 C106 177.3(4) . . . . ?
N5 C108 C103 C104 -176.0(5) . . . . ?
N5 C108 C103 C102 4.0(7) . . . . ?
N5 C100 C101 C102 2.6(7) . . . . ?
F74 C74 C75 F75 0.4(9) . . . . ?
F74 C74 C75 C76 179.6(5) . . . . ?
O1 C1 C2A C3A -81.1(10) . . . . ?
O1 C1 C2A C7A 93.4(11) . . . . ?
O1 C1 C2B C3B -94(3) . . . . ?
O1 C1 C2B C7B 87(2) . . . . ?
F34 C34 C33 F33 -0.8(9) . . . . ?
F34 C34 C33 C32 179.4(5) . . . . ?
O4 C8 C9 C10 101.1(6) . . . . ?
O4 C8 C9 C14 -76.8(7) . . . . ?
F35 C35 C34 F34 -0.5(9) . . . . ?
F35 C35 C34 C33 180.0(6) . . . . ?
F35 C35 C36 F36 -1.5(8) . . . . ?
F35 C35 C36 C31 -179.7(5) . . . . ?
F73 C73 C74 F74 -0.3(9) . . . . ?
F73 C73 C74 C75 -178.8(5) . . . . ?
N3 C99 C91 C92 176.5(4) . . . . ?
N3 C99 C91 C90 -1.3(7) . . . . ?
N3 C88 C89 C90 -1.2(8) . . . . ?
F7B C7B C6B F6B -5(4) . . . . ?
F7B C7B C6B C5B 175(2) . . . . ?
F10 C10 C11 F11 -1.1(9) . . . . ?
F10 C10 C11 C12 -179.0(6) . . . . ?
N6 C107 C106 C105 -178.9(4) . . . . ?
N6 C107 C106 C109 -1.6(7) . . . . ?
N6 C111 C110 C109 0.1(10) . . . . ?
C22 C23B C28B F28B 0.2(8) . . . . ?
C22 C23B C28B C27B 177.7(8) . . . . ?
C22 C23B C24B F24B 1.7(8) . . . . ?
C22 C23B C24B C25B -177.7(8) . . . . ?
C22 C23A C28A C27A 172.0(11) . . . . ?
C22 C23A C28A F28A 0.5(13) . . . . ?
C48 C49 C50 C51 -177.0(5) . . . . ?
C48 C49 C50 C58 1.1(8) . . . . ?
C48 C49 C54 C53 179.6(5) . . . . ?
C97 N4 C98 C99 180.0(4) . . . . ?
C97 N4 C98 C94 -1.3(6) . . . . ?
C97 C96 C95 C94 -0.1(8) . . . . ?
F28B C28B C27B C26B 177.4(7) . . . . ?
F28B C28B C27B F27B -2.5(9) . . . . ?
C30 C31 C32 F32 1.7(8) . . . . ?
C30 C31 C32 C33 -178.7(5) . . . . ?
C30 C31 C36 F36 1.7(8) . . . . ?
C30 C31 C36 C35 179.8(5) . . . . ?
C108 N5 C100 C101 -2.4(7) . . . . ?
C108 C107 C106 C105 0.3(7) . . . . ?
C108 C107 C106 C109 177.6(4) . . . . ?
C108 C103 C104 C105 -3.0(8) . . . . ?
C108 C103 C102 C101 -3.7(8) . . . . ?
C100 N5 C108 C107 177.8(4) . . . . ?
C100 N5 C108 C103 -0.9(7) . . . . ?
C100 C101 C102 C103 0.7(8) . . . . ?
F12 C12 C13 F13 0.6(12) . . . . ?
F12 C12 C13 C14 179.5(7) . . . . ?
F12 C12 C11 F11 1.6(11) . . . . ?
F12 C12 C11 C10 179.5(6) . . . . ?
C59 C60A C61A F61A 1.0(17) . . . . ?
C59 C60A C61A C62A 178.3(9) . . . . ?
C59 C60A C65A F65A -1.7(12) . . . . ?
C59 C60A C65A C64A -178.0(8) . . . . ?
C1 C2A C3A F3A -5.5(13) . . . . ?
C1 C2A C3A C4A 175.1(8) . . . . ?
C1 C2A C7A C6A -174.2(8) . . . . ?
C1 C2A C7A F7A 3.6(14) . . . . ?
C1 C2B C3B F3B 6(4) . . . . ?
C1 C2B C3B C4B -173.9(19) . . . . ?
C1 C2B C7B F7B 3(3) . . . . ?
C1 C2B C7B C6B 174(2) . . . . ?
F25B C25B C24B F24B -1.9(9) . . . . ?
F25B C25B C24B C23B 177.6(9) . . . . ?
N2B C88B C87B C86B -3(3) . . . . ?
N2B C82B C81B N1B 2(2) . . . . ?
N2B C82B C81B C80B -178.5(17) . . . . ?
C70 C71 C72 F72 1.4(8) . . . . ?
C70 C71 C72 C73 179.7(5) . . . . ?
C70 C71 C76 F76 1.8(7) . . . . ?
C70 C71 C76 C75 179.8(5) . . . . ?
C107 N6 C111 C110 -1.2(8) . . . . ?
C107 C108 C103 C104 5.2(7) . . . . ?
C107 C108 C103 C102 -174.7(4) . . . . ?
C107 C106 C105 C104 2.0(8) . . . . ?
C107 C106 C109 C110 0.4(8) . . . . ?
C15A C16A C17A F17A -1.6(8) . . . . ?
C15A C16A C17A C18A 179.0(6) . . . . ?
C15A C16A C21A F21A 2.3(7) . . . . ?
C15A C16A C21A C20A -179.0(6) . . . . ?
C71 C72 C73 F73 -179.5(5) . . . . ?
C71 C72 C73 C74 0.2(8) . . . . ?
C71 C76 C75 F75 179.8(5) . . . . ?
C71 C76 C75 C74 0.7(8) . . . . ?
C8 C9 C10 F10 1.7(8) . . . . ?
C8 C9 C10 C11 -176.6(5) . . . . ?
C8 C9 C14 F14 -2.7(9) . . . . ?
C8 C9 C14 C13 175.5(6) . . . . ?
C98 N4 C97 C96 -1.7(7) . . . . ?
C98 C99 C91 C92 -1.1(7) . . . . ?
C98 C99 C91 C90 -179.0(4) . . . . ?
C98 C94 C95 C96 -2.5(8) . . . . ?
C98 C94 C93 C92 -1.5(8) . . . . ?
C37B C38B C39B F39B 5.4(12) . . . . ?
C37B C38B C39B C40B -176.0(11) . . . . ?
C37B C38B C43B F43B -7.1(11) . . . . ?
C37B C38B C43B C42B 176.0(11) . . . . ?
C72 C71 C76 F76 -177.1(4) . . . . ?
C72 C71 C76 C75 0.9(8) . . . . ?
C72 C73 C74 F74 179.9(5) . . . . ?
C72 C73 C74 C75 1.4(9) . . . . ?
C2A C3A C4A F4A 178.6(9) . . . . ?
C2A C3A C4A C5A -1.4(14) . . . . ?
C2A C7A C6A F6A 177.9(8) . . . . ?
C2A C7A C6A C5A 0.6(14) . . . . ?
C23B C28B C27B C26B 0.0 . . . . ?
C23B C28B C27B F27B -179.9(8) . . . . ?
C28B C23B C24B F24B 179.4(10) . . . . ?
C28B C23B C24B C25B 0.0 . . . . ?
C28B C27B C26B C25B 0.0 . . . . ?
C28B C27B C26B F26B -177.4(9) . . . . ?
C27B C26B C25B F25B -177.7(9) . . . . ?
C27B C26B C25B C24B 0.0 . . . . ?
C26B C25B C24B F24B -179.4(9) . . . . ?
C26B C25B C24B C23B 0.0 . . . . ?
C24B C23B C28B F28B -177.5(7) . . . . ?
C24B C23B C28B C27B 0.0 . . . . ?
F17B C17B C18B C19B -178(2) . . . . ?
F17B C17B C18B F18B -2(2) . . . . ?
F4A C4A C5A F5A 2.6(14) . . . . ?
F4A C4A C5A C6A -177.5(9) . . . . ?
F6A C6A C5A F5A 0.5(14) . . . . ?
F6A C6A C5A C4A -179.4(8) . . . . ?
N1B C77B C78B C79B 0(3) . . . . ?
N1B C81B C80B C79B 0(2) . . . . ?
N1B C81B C80B C85B 179.2(17) . . . . ?
C77B N1B C81B C82B 176.5(18) . . . . ?
C77B N1B C81B C80B -3(3) . . . . ?
C77B C78B C79B C80B -2(3) . . . . ?
C78B C79B C80B C85B -177.0(14) . . . . ?
C78B C79B C80B C81B 2(3) . . . . ?
C31 C32 C33 F33 180.0(5) . . . . ?
C31 C32 C33 C34 -0.3(9) . . . . ?
F64A C64A C65A F65A 2.1(14) . . . . ?
F64A C64A C65A C60A 178.4(8) . . . . ?
F61A C61A C62A F62A -1.1(16) . . . . ?
F61A C61A C62A C63A 180.0(10) . . . . ?
C76 C71 C72 F72 -179.8(4) . . . . ?
C76 C71 C72 C73 -1.4(8) . . . . ?
C32 C31 C36 F36 -177.6(5) . . . . ?
C32 C31 C36 C35 0.5(8) . . . . ?
C49 C50 C58 C57 -177.8(6) . . . . ?
C106 C105 C104 C103 -0.7(9) . . . . ?
C106 C109 C110 C111 0.3(9) . . . . ?
C9 C10 C11 F11 177.3(6) . . . . ?
C9 C10 C11 C12 -0.6(10) . . . . ?
C35 C34 C33 F33 178.6(6) . . . . ?
C35 C34 C33 C32 -1.1(10) . . . . ?
C103 C108 C107 N6 175.3(4) . . . . ?
C103 C108 C107 C106 -3.9(7) . . . . ?
C92 C91 C90 C89 -177.3(5) . . . . ?
F13 C13 C14 F14 -0.1(12) . . . . ?
F13 C13 C14 C9 -178.4(7) . . . . ?
C51 C50 C58 C57 0.3(9) . . . . ?
C51 C52 C53 C54 0.6(10) . . . . ?
C51 C55 C56 C57 -0.7(12) . . . . ?
C99 N3 C88 C89 0.5(7) . . . . ?
C99 C98 C94 C95 -177.9(4) . . . . ?
C99 C98 C94 C93 2.3(7) . . . . ?
C99 C91 C90 C89 0.5(7) . . . . ?
C91 C92 C93 C94 -0.6(8) . . . . ?
C91 C90 C89 C88 0.6(8) . . . . ?
C94 C98 C99 N3 -178.7(4) . . . . ?
C94 C98 C99 C91 -0.9(6) . . . . ?
C34 C35 C36 F36 176.3(5) . . . . ?
C34 C35 C36 C31 -1.8(9) . . . . ?
C105 C106 C109 C110 177.6(5) . . . . ?
C50 C49 C54 C53 2.5(8) . . . . ?
C50 C51 C52 C53 1.8(9) . . . . ?
C50 C51 C55 C56 0.6(10) . . . . ?
C50 C58 C57 C56 -0.4(10) . . . . ?
F63A C63A C64A F64A -0.5(15) . . . . ?
F63A C63A C64A C65A -179.1(8) . . . . ?
F63A C63A C62A F62A 0.5(16) . . . . ?
F63A C63A C62A C61A 179.3(9) . . . . ?
C73 C74 C75 F75 179.0(5) . . . . ?
C73 C74 C75 C76 -1.9(9) . . . . ?
C3A C2A C7A C6A 0.5(14) . . . . ?
C3A C2A C7A F7A 178.3(8) . . . . ?
C3A C4A C5A F5A -177.4(8) . . . . ?
C3A C4A C5A C6A 2.5(14) . . . . ?
C104 C103 C102 C101 176.3(5) . . . . ?
C109 C106 C105 C104 -175.1(5) . . . . ?
C52 C51 C50 C49 -2.0(8) . . . . ?
C52 C51 C50 C58 179.8(5) . . . . ?
C52 C51 C55 C56 -179.6(7) . . . . ?
C52 C53 C54 C49 -2.8(10) . . . . ?
C10 C9 C14 F14 179.2(6) . . . . ?
C10 C9 C14 C13 -2.5(10) . . . . ?
C36 C31 C32 F32 -179.1(5) . . . . ?
C36 C31 C32 C33 0.5(8) . . . . ?
C36 C35 C34 F34 -178.4(5) . . . . ?
C36 C35 C34 C33 2.1(9) . . . . ?
C95 C94 C93 C92 178.6(5) . . . . ?
C88 N3 C99 C98 178.5(4) . . . . ?
C88 N3 C99 C91 0.8(6) . . . . ?
F26B C26B C25B F25B -0.3(10) . . . . ?
F26B C26B C25B C24B 177.4(9) . . . . ?
C93 C92 C91 C99 1.9(8) . . . . ?
C93 C92 C91 C90 179.6(5) . . . . ?
C93 C94 C95 C96 177.3(5) . . . . ?
C16B C17B C18B C19B 0.0 . . . . ?
C16B C17B C18B F18B 175(2) . . . . ?
C17B C16B C21B F21B -177(2) . . . . ?
C17B C16B C21B C20B 0.0 . . . . ?
C17B C16B C15B O6 -75(2) . . . . ?
C17B C16B C15B O5 130.1(14) . . . . ?
C17B C18B C19B C20B 0.0 . . . . ?
C17B C18B C19B F19B -179(2) . . . . ?
C18B C19B C20B C21B 0.0 . . . . ?
C18B C19B C20B F20B 179(2) . . . . ?
C19B C20B C21B F21B 177(2) . . . . ?
C19B C20B C21B C16B 0.0 . . . . ?
C21B C16B C17B F17B 178(2) . . . . ?
C21B C16B C17B C18B 0.0 . . . . ?
C21B C16B C15B O6 102(2) . . . . ?
C21B C16B C15B O5 -53(2) . . . . ?
C7A C2A C3A F3A 179.4(8) . . . . ?
C7A C2A C3A C4A -0.1(14) . . . . ?
C7A C6A C5A F5A 177.8(8) . . . . ?
C7A C6A C5A C4A -2.1(14) . . . . ?
C102 C103 C104 C105 177.0(5) . . . . ?
C54 C49 C50 C51 -0.2(8) . . . . ?
C54 C49 C50 C58 178.0(5) . . . . ?
C111 N6 C107 C108 -177.2(5) . . . . ?
C111 N6 C107 C106 2.0(7) . . . . ?
C55 C51 C50 C49 177.8(5) . . . . ?
C55 C51 C50 C58 -0.4(8) . . . . ?
C55 C51 C52 C53 -178.1(6) . . . . ?
C55 C56 C57 C58 0.6(11) . . . . ?
C88B N2B C82B C83B 8(2) . . . . ?
C88B N2B C82B C81B -173.5(15) . . . . ?
C88B C87B C86B C83B 12(3) . . . . ?
C60A C61A C62A F62A -178.5(10) . . . . ?
C60A C61A C62A C63A 2.6(17) . . . . ?
C85B C84B C83B C82B 0.0 . . . . ?
C85B C84B C83B C86B 178(2) . . . . ?
C84B C85B C80B C79B 178.9(19) . . . . ?
C84B C85B C80B C81B 0.0 . . . . ?
C84B C83B C82B N2B 178.4(18) . . . . ?
C84B C83B C82B C81B 0.0 . . . . ?
C84B C83B C86B C87B 171.4(17) . . . . ?
C83B C82B C81B N1B -179.2(18) . . . . ?
C83B C82B C81B C80B 0.0 . . . . ?
C82B N2B C88B C87B -6(3) . . . . ?
C82B C83B C86B C87B -10(3) . . . . ?
C82B C81B C80B C79B -179(2) . . . . ?
C82B C81B C80B C85B 0.0 . . . . ?
C81B N1B C77B C78B 2(3) . . . . ?
C80B C85B C84B C83B 0.0 . . . . ?
C61A C60A C65A F65A -178.9(9) . . . . ?
C61A C60A C65A C64A 4.7(14) . . . . ?
C12 C13 C14 F14 -179.0(7) . . . . ?
C12 C13 C14 C9 2.7(12) . . . . ?
C13 C12 C11 F11 -177.2(7) . . . . ?
C13 C12 C11 C10 0.7(11) . . . . ?
C11 C12 C13 F13 179.4(7) . . . . ?
C11 C12 C13 C14 -1.7(12) . . . . ?
C14 C9 C10 F10 179.8(6) . . . . ?
C14 C9 C10 C11 1.4(9) . . . . ?
F20B C20B C21B F21B -2(2) . . . . ?
F20B C20B C21B C16B -179(2) . . . . ?
C63A C64A C65A F65A -179.4(9) . . . . ?
C63A C64A C65A C60A -3.0(15) . . . . ?
F27B C27B C26B C25B 179.9(8) . . . . ?
F27B C27B C26B F26B 2.5(9) . . . . ?
C64A C63A C62A F62A -179.6(10) . . . . ?
C64A C63A C62A C61A -0.7(16) . . . . ?
C26A C25A C24A C23A 0.0 . . . . ?
C26A C25A C24A F24A 175.7(17) . . . . ?
C25A C26A C27A C28A 0.0 . . . . ?
C25A C26A C27A F27A 176.7(12) . . . . ?
C25A C24A C23A C22 -171.7(11) . . . . ?
C25A C24A C23A C28A 0.0 . . . . ?
C24A C23A C28A C27A 0.0 . . . . ?
C24A C23A C28A F28A -171.5(12) . . . . ?
C23A C28A C27A C26A 0.0 . . . . ?
C23A C28A C27A F27A -176.6(13) . . . . ?
C27A C26A C25A C24A 0.0 . . . . ?
C27A C26A C25A F25A 175.5(14) . . . . ?
F18B C18B C19B C20B -175(2) . . . . ?
F18B C18B C19B F19B 6(2) . . . . ?
C65A C60A C61A F61A 178.2(9) . . . . ?
C65A C60A C61A C62A -4.5(17) . . . . ?
C62A C63A C64A F64A 179.5(9) . . . . ?
C62A C63A C64A C65A 0.9(16) . . . . ?
F19B C19B C20B C21B 178(2) . . . . ?
F19B C19B C20B F20B -3(3) . . . . ?
C86B C83B C82B N2B 0(2) . . . . ?
C86B C83B C82B C81B -178(2) . . . . ?
N2A C82A C83A C84A 0.0 . . . . ?
N2A C82A C83A C87A 179.6(7) . . . . ?
N2A C82A C81A N1A 1.0(11) . . . . ?
N2A C82A C81A C80A 178.8(7) . . . . ?
C82A N2A C86A C85A 0.0 . . . . ?
C82A C83A C84A C85A 0.0 . . . . ?
C82A C83A C87A C88A 1.3(11) . . . . ?
C83A C82A C81A N1A -177.3(6) . . . . ?
C83A C82A C81A C80A 0.5(11) . . . . ?
C83A C84A C85A C86A 0.0 . . . . ?
C84A C83A C87A C88A -179.1(7) . . . . ?
C84A C85A C86A N2A 0.0 . . . . ?
C86A N2A C82A C83A 0.0 . . . . ?
C86A N2A C82A C81A -178.3(7) . . . . ?
N1A C77A C78A C79A 0.9(12) . . . . ?
C77A N1A C81A C82A 176.7(8) . . . . ?
C77A N1A C81A C80A -1.1(13) . . . . ?
C77A C78A C79A C80A -2.2(14) . . . . ?
C78A C79A C80A C81A 1.9(16) . . . . ?
C78A C79A C80A C88A -178.0(9) . . . . ?
C79A C80A C81A C82A -177.9(9) . . . . ?
C79A C80A C81A N1A -0.1(14) . . . . ?
C79A C80A C88A C87A 177.0(10) . . . . ?
C80A C88A C87A C83A 1.2(14) . . . . ?
C81A C82A C83A C84A 178.2(7) . . . . ?
C81A C82A C83A C87A -2.2(8) . . . . ?
C81A N1A C77A C78A 0.6(13) . . . . ?
C81A C80A C88A C87A -2.9(14) . . . . ?
C88A C80A C81A C82A 2.0(13) . . . . ?
C88A C80A C81A N1A 179.8(8) . . . . ?
C87A C83A C84A C85A -179.6(7) . . . . ?
F20A C20A C21A F21A -1.9(7) . . . . ?
F20A C20A C21A C16A 179.4(7) . . . . ?
F18A C18A C19A F19A -0.3(8) . . . . ?
F18A C18A C19A C20A -177.0(8) . . . . ?
F19A C19A C20A F20A 3.9(8) . . . . ?
F19A C19A C20A C21A -176.7(8) . . . . ?
F17A C17A C18A F18A -2.5(8) . . . . ?
F17A C17A C18A C19A -179.4(7) . . . . ?
C16A C17A C18A F18A 177.0(8) . . . . ?
C16A C17A C18A C19A 0.0 . . . . ?
C17A C16A C21A F21A -178.7(7) . . . . ?
C17A C16A C21A C20A 0.0 . . . . ?
C17A C18A C19A F19A 176.7(8) . . . . ?
C17A C18A C19A C20A 0.0 . . . . ?
C18A C19A C20A F20A -179.4(7) . . . . ?
C18A C19A C20A C21A 0.0 . . . . ?
C19A C20A C21A F21A 178.7(7) . . . . ?
C19A C20A C21A C16A 0.0 . . . . ?
C21A C16A C17A F17A 179.4(7) . . . . ?
C21A C16A C17A C18A 0.0 . . . . ?
C65B C64B C63B C62B 0.0 . . . . ?
C65B C66B C67B C68B 180.0 . . . . ?
C64B C65B C66B C61B 0.0 . . . . ?
C64B C65B C66B C67B 180.0 . . . . ?
C64B C63B C62B C61B 0.0 . . . . ?
C63B C62B C61B C66B 0.0 . . . . ?
C63B C62B C61B C60B 180.0 . . . . ?
C62B C61B C66B C65B 0.0 . . . . ?
C62B C61B C66B C67B 180.0 . . . . ?
C62B C61B C60B C59 2.3(10) . . . . ?
C62B C61B C60B C69B 180.0 . . . . ?
C61B C66B C67B C68B 0.0 . . . . ?
C66B C65B C64B C63B 0.0 . . . . ?
C66B C61B C60B C59 -177.7(10) . . . . ?
C66B C61B C60B C69B 0.0 . . . . ?
C66B C67B C68B C69B 0.0 . . . . ?
C67B C68B C69B C60B 0.0 . . . . ?
C68B C69B C60B C59 177.5(11) . . . . ?
C68B C69B C60B C61B 0.0 . . . . ?
C60B C61B C66B C65B 180.0 . . . . ?
C60B C61B C66B C67B 0.0 . . . . ?
F39B C39B C40B C41B 178.7(8) . . . . ?
F39B C39B C40B F40B -1.8(10) . . . . ?
C38B C39B C40B C41B 0.0 . . . . ?
C38B C39B C40B F40B 179.5(9) . . . . ?
C39B C38B C43B F43B 176.8(8) . . . . ?
C39B C38B C43B C42B 0.0 . . . . ?
C39B C40B C41B C42B 0.0 . . . . ?
C39B C40B C41B F41B 179.7(10) . . . . ?
C40B C41B C42B C43B 0.0 . . . . ?
C40B C41B C42B F42B -177.9(9) . . . . ?
C41B C42B C43B F43B -176.9(8) . . . . ?
C41B C42B C43B C38B 0.0 . . . . ?
C43B C38B C39B F39B -178.6(9) . . . . ?
C43B C38B C39B C40B 0.0 . . . . ?
F42B C42B C43B F43B 1.1(9) . . . . ?
F42B C42B C43B C38B 177.9(8) . . . . ?
F40B C40B C41B C42B -179.5(9) . . . . ?
F40B C40B C41B F41B 0.2(10) . . . . ?
F41B C41B C42B C43B -179.7(9) . . . . ?
F41B C41B C42B F42B 2.4(10) . . . . ?
C40A C41A C42A C43A 0.0 . . . . ?
C40A C39A C38A C47A 180.0 . . . . ?
C40A C39A C38A C37A 1.7(11) . . . . ?
C41A C40A C39A C44A 0.0 . . . . ?
C41A C40A C39A C38A 180.0 . . . . ?
C41A C42A C43A C44A 0.0 . . . . ?
C42A C43A C44A C39A 0.0 . . . . ?
C42A C43A C44A C45A 180.0 . . . . ?
C43A C44A C39A C40A 0.0 . . . . ?
C43A C44A C39A C38A 180.0 . . . . ?
C43A C44A C45A C46A 180.0 . . . . ?
C44A C39A C38A C47A 0.0 . . . . ?
C44A C39A C38A C37A -178.3(11) . . . . ?
C39A C40A C41A C42A 0.0 . . . . ?
C39A C44A C45A C46A 0.0 . . . . ?
C39A C38A C47A C46A 0.0 . . . . ?
C39A C38A C37A O12A 121.1(12) . . . . ?
C39A C38A C37A O11A -58(2) . . . . ?
C38A C47A C46A C45A 0.0 . . . . ?
C38A C37A O12A Eu2 -166.2(8) . . . 2_755 ?
C38A C37A O11A Eu2 -131.4(16) . . . . ?
C47A C38A C37A O12A -57.3(17) . . . . ?
C47A C38A C37A O11A 123.2(15) . . . . ?
C47A C46A C45A C44A 0.0 . . . . ?
C45A C44A C39A C40A 180.0 . . . . ?
C45A C44A C39A C38A 0.0 . . . . ?
C37A C38A C47A C46A 178.5(10) . . . . ?
O12A C37A O11A Eu2 49(3) . . . . ?
O11A C37A O12A Eu2 13(3) . . . 2_755 ?
F24A C24A C23A C22 12.3(13) . . . . ?
F24A C24A C23A C28A -176.0(15) . . . . ?
F28A C28A C27A C26A 172.5(10) . . . . ?
F28A C28A C27A F27A -4.1(13) . . . . ?
F25A C25A C24A C23A -175.7(13) . . . . ?
F25A C25A C24A F24A 0.0(15) . . . . ?
F26A C26A C25A C24A -177.4(15) . . . . ?
F26A C26A C25A F25A -1.9(16) . . . . ?
F26A C26A C27A C28A 177.1(16) . . . . ?
F26A C26A C27A F27A -6.2(16) . . . . ?
F3B C3B C4B F4B 7(3) . . . . ?
F3B C3B C4B C5B 176.5(19) . . . . ?
F7A C7A C6A F6A 0.1(12) . . . . ?
F7A C7A C6A C5A -177.2(8) . . . . ?
C2B C3B C4B F4B -174(2) . . . . ?
C2B C3B C4B C5B -4(4) . . . . ?
C2B C7B C6B F6B -176(2) . . . . ?
C2B C7B C6B C5B 4(4) . . . . ?
F4B C4B C5B F5B -9(3) . . . . ?
F4B C4B C5B C6B 174(2) . . . . ?
F6B C6B C5B F5B -1(4) . . . . ?
F6B C6B C5B C4B 176.9(19) . . . . ?
C3B C2B C7B F7B -176(2) . . . . ?
C3B C2B C7B C6B -5(4) . . . . ?
C3B C4B C5B F5B -179(2) . . . . ?
C3B C4B C5B C6B 3(3) . . . . ?
C7B C2B C3B F3B -176(2) . . . . ?
C7B C2B C3B C4B 5(4) . . . . ?
C7B C6B C5B F5B 179(2) . . . . ?
C7B C6B C5B C4B -3(4) . . . . ?
C15B C16B C17B F17B -5(2) . . . . ?
C15B C16B C17B C18B 177.2(18) . . . . ?
C15B C16B C21B F21B 6(3) . . . . ?
C15B C16B C21B C20B -177.1(18) . . . . ?

loop_
_smtbx_masks_void_nr
_smtbx_masks_void_average_x
_smtbx_masks_void_average_y
_smtbx_masks_void_average_z
_smtbx_masks_void_volume
_smtbx_masks_void_count_electrons
_smtbx_masks_void_content
1 0.000 0.500 0.500 443.3 78.6 ?
2 0.418 0.746 0.157 16.1 1.3 ?
3 0.454 0.222 0.265 7.9 0.0 ?
4 0.500 0.472 0.683 4.2 0.3 ?
5 0.500 0.528 0.317 4.2 0.3 ?
6 0.546 0.778 0.735 7.9 0.4 ?
7 0.582 0.254 0.843 16.1 1.3 ?
